data_1548189
loop_
_publ_author_name
'Thomas Pugh'
'Floriana Tuna'
'Liviu Ungur'
'David Collison'
'Eric J.L. McInnes'
'Liviu F. Chibotaru'
'Richard A. Layfield'

_publ_section_title
;
 Influencing the properties of dysprosium single-molecule magnets with
 phosphorus donor ligands
;
_journal_name_full 'Nature Communications'
_journal_page_first 7492
_journal_paper_doi 10.1038/ncomms8492
_journal_volume 6
_journal_year 2015
_chemical_formula_moiety 'C63 H75 Li P3 Y3, 2(C16 H32 Li O4), C4 H8 O'
_chemical_formula_sum 'C99 H147 Li3 O9 P3 Y3'
_chemical_formula_weight 1861.62
_space_group_crystal_system monoclinic
_space_group_IT_number 14
_space_group_name_Hall '-P 2ybc'
_space_group_name_H-M_alt 'P 1 21/c 1'
_symmetry_space_group_name_Hall '-P 2ybc'
_symmetry_space_group_name_H-M 'P 1 21/c 1'
_atom_sites_solution_hydrogens geom
_atom_sites_solution_primary heavy
_cell_angle_alpha 90
_cell_angle_beta 95.358(4)
_cell_angle_gamma 90
_cell_formula_units_Z 4
_cell_length_a 22.3184(10)
_cell_length_b 15.7523(10)
_cell_length_c 27.9702(14)
_cell_measurement_reflns_used 4397
_cell_measurement_temperature 150.01(12)
_cell_measurement_theta_max 23.1650
_cell_measurement_theta_min 3.2980
_cell_volume 9790.4(9)
_computing_cell_refinement
;
CrysAlisPro, Agilent Technologies,
Version 1.171.36.24 (release 03-12-2012 CrysAlis171 .NET)
(compiled Dec  3 2012,18:21:49)
;
_computing_data_collection
;
CrysAlisPro, Agilent Technologies,
Version 1.171.36.24 (release 03-12-2012 CrysAlis171 .NET)
(compiled Dec  3 2012,18:21:49)
;
_computing_data_reduction
;
CrysAlisPro, Agilent Technologies,
Version 1.171.36.24 (release 03-12-2012 CrysAlis171 .NET)
(compiled Dec  3 2012,18:21:49)
;
_computing_molecular_graphics 'Olex2 (Dolomanov et al., 2009)'
_computing_publication_material 'Olex2 (Dolomanov et al., 2009)'
_computing_structure_refinement 'ShelXL (Sheldrick, 2008)'
_computing_structure_solution 'ShelXS (Sheldrick, 2008)'
_diffrn_ambient_temperature 150.01(12)
_diffrn_detector_area_resol_mean 8.0714
_diffrn_measured_fraction_theta_full 0.997
_diffrn_measured_fraction_theta_max 0.997
_diffrn_measurement_details
;
#__ type_ start__ end____ width___ exp.time_
  1 omega  -20.00   26.00   1.0000   85.0000
omega____ theta____ kappa____ phi______ frames
    -      -22.8162  -99.0000    0.0000 46

#__ type_ start__ end____ width___ exp.time_
  2 omega  -84.00    4.00   1.0000   85.0000
omega____ theta____ kappa____ phi______ frames
    -      -22.8162  -57.0000  -60.0000 88

#__ type_ start__ end____ width___ exp.time_
  3 omega   35.00   85.00   1.0000   85.0000
omega____ theta____ kappa____ phi______ frames
    -       23.9100  178.0000  -30.0000 50

#__ type_ start__ end____ width___ exp.time_
  4 omega   21.00  101.00   1.0000   85.0000
omega____ theta____ kappa____ phi______ frames
    -       23.9100   37.0000 -150.0000 80
;
_diffrn_measurement_device_type 'SuperNova, Single source at offset), Eos'
_diffrn_measurement_method '\w scans'
_diffrn_orient_matrix_UB_11 -0.0230226000
_diffrn_orient_matrix_UB_12 0.0255735000
_diffrn_orient_matrix_UB_13 -0.0117737000
_diffrn_orient_matrix_UB_21 -0.0035402000
_diffrn_orient_matrix_UB_22 0.0211775000
_diffrn_orient_matrix_UB_23 0.0219354000
_diffrn_orient_matrix_UB_31 0.0218209000
_diffrn_orient_matrix_UB_32 0.0304212000
_diffrn_orient_matrix_UB_33 -0.0053822000
_diffrn_radiation_monochromator mirror
_diffrn_radiation_type MoK\a
_diffrn_radiation_wavelength 0.71073
_diffrn_reflns_av_R_equivalents 0.0797
_diffrn_reflns_av_unetI/netI 0.1384
_diffrn_reflns_Laue_measured_fraction_full 0.997
_diffrn_reflns_Laue_measured_fraction_max 0.997
_diffrn_reflns_limit_h_max 26
_diffrn_reflns_limit_h_min -26
_diffrn_reflns_limit_k_max 17
_diffrn_reflns_limit_k_min -18
_diffrn_reflns_limit_l_max 33
_diffrn_reflns_limit_l_min -30
_diffrn_reflns_number 37632
_diffrn_reflns_point_group_measured_fraction_full 0.997
_diffrn_reflns_point_group_measured_fraction_max 0.997
_diffrn_reflns_theta_full 25.350
_diffrn_reflns_theta_max 25.350
_diffrn_reflns_theta_min 3.256
_diffrn_source 'SuperNova (Mo) X-ray Source'
_exptl_absorpt_coefficient_mu 1.865
_exptl_absorpt_correction_T_max 1.00000
_exptl_absorpt_correction_T_min 0.88124
_exptl_absorpt_correction_type multi-scan
_exptl_absorpt_process_details
;
CrysAlisPro, Agilent Technologies,
Version 1.171.36.24 (release 03-12-2012 CrysAlis171 .NET)
(compiled Dec  3 2012,18:21:49)
Empirical absorption correction using spherical harmonics,
 implemented in SCALE3 ABSPACK scaling algorithm.
;
_exptl_crystal_colour 'clear light orange'
_exptl_crystal_colour_lustre clear
_exptl_crystal_colour_modifier light
_exptl_crystal_colour_primary orange
_exptl_crystal_density_diffrn 1.263
_exptl_crystal_description plate
_exptl_crystal_F_000 3936
_exptl_crystal_preparation 'crystallised from THF'
_exptl_crystal_recrystallization_method 'crystallised from THF'
_exptl_crystal_size_max 0.5
_exptl_crystal_size_mid 0.1
_exptl_crystal_size_min 0.02
_refine_diff_density_max 0.407
_refine_diff_density_min -0.407
_refine_diff_density_rms 0.078
_refine_ls_extinction_coef .
_refine_ls_extinction_method none
_refine_ls_goodness_of_fit_ref 0.992
_refine_ls_hydrogen_treatment constr
_refine_ls_matrix_type full
_refine_ls_number_parameters 1275
_refine_ls_number_reflns 17853
_refine_ls_number_restraints 333
_refine_ls_restrained_S_all 0.993
_refine_ls_R_factor_all 0.1366
_refine_ls_R_factor_gt 0.0607
_refine_ls_shift/su_max 0.003
_refine_ls_shift/su_mean 0.000
_refine_ls_structure_factor_coef Fsqd
_refine_ls_weighting_details
;
 w=1/[\s^2^(Fo^2^)+(0.0287P)^2^]
 where P=(Fo^2^+2Fc^2^)/3
;
_refine_ls_weighting_scheme calc
_refine_ls_wR_factor_gt 0.0881
_refine_ls_wR_factor_ref 0.1080
_reflns_Friedel_coverage 0.000
_reflns_Friedel_fraction_full .
_reflns_Friedel_fraction_max .
_reflns_number_gt 10127
_reflns_number_total 17853
_reflns_threshold_expression 'I > 2\s(I)'
_cod_data_source_file ncomms8492-s7.cif
_cod_data_source_block 6
_cod_database_code 1548189
_chemical_oxdiff_formula 'Fe1 P4 C48 H40 Cl1'
_shelx_space_group_comment
;
The symmetry employed for this shelxl refinement is uniquely defined
by the following loop, which should always be used as a source of
symmetry information in preference to the above space-group names.
They are only intended as comments.
;
_reflns_odcompleteness_completeness 99.71
_reflns_odcompleteness_iscentric 1
_reflns_odcompleteness_theta 26.32
_olex2_refinement_description
;
1. Fixed Uiso
 At 1.2 times of:
  All C(H) groups, All C(H,H) groups
 At 1.5 times of:
  All C(H,H,H) groups
2. Restrained distances
 O9A-C98A
 1.42 with sigma of 0.02
 O9A-C95A
 1.42 with sigma of 0.02
 C95A-C96A
 1.54 with sigma of 0.02
 C98A-C97A
 1.54 with sigma of 0.02
 C97A-C96A
 1.39 with sigma of 0.02
 O9A-C96A
 2.346 with sigma of 0.02
 O9A-C97A
 2.346 with sigma of 0.02
 C98A-C96A
 2.335 with sigma of 0.02
 C95A-C97A
 2.335 with sigma of 0.02
3. Uiso/Uaniso restraints and constraints
Uanis(C93) \\sim Ueq, Uanis(C94) \\sim Ueq: with sigma of 0.01 and sigma for
terminal atoms of 0.02
Uanis(C71A) \\sim Ueq: with sigma of 0.1 and sigma for terminal atoms of 0.2
Uanis(C74A) \\sim Ueq: with sigma of 0.01 and sigma for terminal atoms of 0.02
Uanis(O9A) = Uanis(C95A) = Uanis(C96A) = Uanis(C97A) = Uanis(C98A)
4. Rigid body (RIGU) restrains
 O5A, C91A, C92A, C93A, C94A
 with sigma for 1-2 distances of 0.004 and sigma for 1-3 distances of 0.004
 O6A, C83A, C84A, C85A, C86A
 with sigma for 1-2 distances of 0.004 and sigma for 1-3 distances of 0.004
 O7, C87, C88, C89, C90
 with sigma for 1-2 distances of 0.004 and sigma for 1-3 distances of 0.004
 O7A, C87A, C88A, C89A, C90A
 with sigma for 1-2 distances of 0.004 and sigma for 1-3 distances of 0.004
 O9, C95, C96, C97, C98
 with sigma for 1-2 distances of 0.004 and sigma for 1-3 distances of 0.004
 O9A, C95A, C96A, C97A, C98A
 with sigma for 1-2 distances of 0.004 and sigma for 1-3 distances of 0.004
 O6, C83, C84, C85, C86
 with sigma for 1-2 distances of 0.004 and sigma for 1-3 distances of 0.004
 O5, C91, C92, C93, C94
 with sigma for 1-2 distances of 0.004 and sigma for 1-3 distances of 0.004
 O3, C71, C72, C73, C74
 with sigma for 1-2 distances of 0.004 and sigma for 1-3 distances of 0.004
 O3A, C71A, C72A, C73A, C74A
 with sigma for 1-2 distances of 0.004 and sigma for 1-3 distances of 0.004
5. Others
 Sof(O5A)=Sof(C91A)=Sof(H91C)=Sof(H91D)=Sof(C92A)=Sof(H92C)=Sof(H92D)=
 Sof(C93A)=Sof(H93C)=Sof(H93D)=Sof(C94A)=Sof(H94C)=Sof(H94D)=1-FVAR(1)
 Sof(O5)=Sof(C91)=Sof(H91A)=Sof(H91B)=Sof(C92)=Sof(H92A)=Sof(H92B)=Sof(C93)=
 Sof(H93A)=Sof(H93B)=Sof(C94)=Sof(H94A)=Sof(H94B)=FVAR(1)
 Sof(O6A)=Sof(C83A)=Sof(H83C)=Sof(H83D)=Sof(C84A)=Sof(H84C)=Sof(H84D)=
 Sof(C85A)=Sof(H85C)=Sof(H85D)=Sof(C86A)=Sof(H86C)=Sof(H86D)=1-FVAR(2)
 Sof(O6)=Sof(C83)=Sof(H83A)=Sof(H83B)=Sof(C84)=Sof(H84A)=Sof(H84B)=Sof(C85)=
 Sof(H85A)=Sof(H85B)=Sof(C86)=Sof(H86A)=Sof(H86B)=FVAR(2)
 Sof(O7A)=Sof(C87A)=Sof(H87C)=Sof(H87D)=Sof(C88A)=Sof(H88C)=Sof(H88D)=
 Sof(C89A)=Sof(H89C)=Sof(H89D)=Sof(C90A)=Sof(H90C)=Sof(H90D)=1-FVAR(3)
 Sof(O7)=Sof(C87)=Sof(H87A)=Sof(H87B)=Sof(C88)=Sof(H88A)=Sof(H88B)=Sof(C89)=
 Sof(H89A)=Sof(H89B)=Sof(C90)=Sof(H90A)=Sof(H90B)=FVAR(3)
 Sof(O9A)=Sof(C95A)=Sof(H95C)=Sof(H95D)=Sof(C96A)=Sof(H96C)=Sof(H96D)=
 Sof(C97A)=Sof(H97C)=Sof(H97D)=Sof(C98A)=Sof(H98C)=Sof(H98D)=1-FVAR(4)
 Sof(O9)=Sof(C95)=Sof(H95A)=Sof(H95B)=Sof(C96)=Sof(H96A)=Sof(H96B)=Sof(C97)=
 Sof(H97A)=Sof(H97B)=Sof(C98)=Sof(H98A)=Sof(H98B)=FVAR(4)
 Sof(C71A)=Sof(H71C)=Sof(H71D)=Sof(O3A)=Sof(C74A)=Sof(H74C)=Sof(H74D)=
 Sof(C73A)=Sof(H73C)=Sof(H73D)=Sof(C72A)=Sof(H72C)=Sof(H72D)=1-FVAR(5)
 Sof(O3)=Sof(C71)=Sof(H71A)=Sof(H71B)=Sof(C72)=Sof(H72A)=Sof(H72B)=Sof(C73)=
 Sof(H73A)=Sof(H73B)=Sof(C74)=Sof(H74A)=Sof(H74B)=FVAR(5)
6.a Secondary CH2 refined with riding coordinates:
 C79(H79A,H79B), C80(H80A,H80B), C81(H81A,H81B), C82(H82A,H82B), C83(H83A,
 H83B), C83A(H83C,H83D), C84(H84A,H84B), C84A(H84C,H84D), C85(H85A,H85B),
 C85A(H85C,H85D), C86(H86A,H86B), C86A(H86C,H86D), C87(H87A,H87B), C87A(H87C,
 H87D), C88(H88A,H88B), C88A(H88C,H88D), C89(H89A,H89B), C89A(H89C,H89D),
 C90(H90A,H90B), C90A(H90C,H90D), C91(H91A,H91B), C91A(H91C,H91D), C92(H92A,
 H92B), C92A(H92C,H92D), C93(H93A,H93B), C93A(H93C,H93D), C94(H94A,H94B),
 C94A(H94C,H94D), C63(H63A,H63B), C64(H64A,H64B), C65(H65A,H65B), C66(H66A,
 H66B), C67(H67A,H67B), C68(H68A,H68B), C69(H69A,H69B), C70(H70A,H70B),
 C71(H71A,H71B), C72(H72A,H72B), C73(H73A,H73B), C74(H74A,H74B), C75(H75A,H75B),
  C76(H76A,H76B), C77(H77A,H77B), C78(H78A,H78B), C95(H95A,H95B), C95A(H95C,
 H95D), C96(H96A,H96B), C96A(H96C,H96D), C97(H97A,H97B), C97A(H97C,H97D),
 C98(H98A,H98B), C98A(H98C,H98D), C71A(H71C,H71D), C74A(H74C,H74D), C73A(H73C,
 H73D), C72A(H72C,H72D)
6.b Aromatic/amide H refined with riding coordinates:
 C1(H1), C2(H2), C3(H3), C4(H4), C7(H7), C8(H8), C9(H9), C10(H10), C13(H13),
 C14(H14), C15(H15), C16(H16), C19(H19), C20(H20), C21(H21), C22(H22), C25(H25),
  C26(H26), C27(H27), C28(H28), C31(H31), C32(H32), C33(H33), C34(H34),
 C39(H39), C41(H41), C48(H48), C50(H50), C57(H57), C59(H59)
6.c Idealised Me refined as rotating group:
 C0AA(H0AA,H0AB,H0AC), C6(H6A,H6B,H6C), C12(H12A,H12B,H12C), C18(H18A,H18B,
 H18C), C24(H24A,H24B,H24C), C30(H30A,H30B,H30C), C36(H36A,H36B,H36C), C43(H43A,
 H43B,H43C), C44(H44A,H44B,H44C), C45(H45A,H45B,H45C), C52(H52A,H52B,H52C),
 C53(H53A,H53B,H53C), C54(H54A,H54B,H54C), C61(H61A,H61B,H61C), C62(H62A,H62B,
 H62C)
;
_olex2_submission_special_instructions 'No special instructions were received'

loop_
_space_group_symop_operation_xyz
'x, y, z'
'-x, y+1/2, -z+1/2'
'-x, -y, -z'
'x, -y-1/2, z-1/2'

loop_
_atom_site_label
_atom_site_type_symbol
_atom_site_fract_x
_atom_site_fract_y
_atom_site_fract_z
_atom_site_U_iso_or_equiv
_atom_site_adp_type
_atom_site_occupancy
_atom_site_site_symmetry_order
_atom_site_calc_flag
_atom_site_refinement_flags_posn
_atom_site_refinement_flags_adp
_atom_site_refinement_flags_occupancy
_atom_site_disorder_assembly
_atom_site_disorder_group
Y1 Y 0.87419(2) 0.65960(3) 0.37546(2) 0.02769(13) Uani 1 1 d . . . . .
Y2 Y 0.74804(2) 0.72826(3) 0.51516(2) 0.03009(13) Uani 1 1 d . . . . .
Y3 Y 0.67099(2) 0.81626(3) 0.34377(2) 0.02897(13) Uani 1 1 d . . . . .
P1 P 0.85339(5) 0.70542(8) 0.46947(4) 0.0287(3) Uani 1 1 d . . . . .
P2 P 0.69451(5) 0.83769(9) 0.44329(4) 0.0304(3) Uani 1 1 d . . . . .
P3 P 0.79164(5) 0.77941(8) 0.33516(4) 0.0278(3) Uani 1 1 d . . . . .
C0AA C 0.84541(19) 0.9717(3) 0.34050(16) 0.0403(13) Uani 1 1 d . . . . .
H0AA H 0.8078 0.9603 0.3534 0.060 Uiso 1 1 calc GR . . . .
H0AB H 0.8487 1.0314 0.3345 0.060 Uiso 1 1 calc GR . . . .
H0AC H 0.8780 0.9541 0.3632 0.060 Uiso 1 1 calc GR . . . .
C1 C 0.8857(2) 0.4890(3) 0.36117(18) 0.0382(13) Uani 1 1 d . . . . .
H1 H 0.9244 0.4670 0.3615 0.046 Uiso 1 1 calc R . . . .
C2 C 0.8516(2) 0.5224(3) 0.32064(17) 0.0381(13) Uani 1 1 d . . . . .
H2 H 0.8640 0.5270 0.2899 0.046 Uiso 1 1 calc R . . . .
C3 C 0.7961(2) 0.5471(3) 0.33466(16) 0.0337(12) Uani 1 1 d . . . . .
H3 H 0.7645 0.5704 0.3149 0.040 Uiso 1 1 calc R . . . .
C4 C 0.79630(19) 0.5306(3) 0.38407(17) 0.0331(12) Uani 1 1 d . . . . .
H4 H 0.7648 0.5418 0.4027 0.040 Uiso 1 1 calc R . . . .
C5 C 0.8523(2) 0.4943(3) 0.40094(17) 0.0346(12) Uani 1 1 d . . . . .
C6 C 0.8712(2) 0.4603(3) 0.45021(17) 0.0456(14) Uani 1 1 d . . . . .
H6A H 0.9129 0.4445 0.4522 0.068 Uiso 1 1 calc GR . . . .
H6B H 0.8473 0.4114 0.4562 0.068 Uiso 1 1 calc GR . . . .
H6C H 0.8654 0.5032 0.4737 0.068 Uiso 1 1 calc GR . . . .
C7 C 0.97913(18) 0.7420(3) 0.39296(19) 0.0385(13) Uani 1 1 d . . . . .
H7 H 0.9853 0.7718 0.4217 0.046 Uiso 1 1 calc R . . . .
C8 C 0.95362(19) 0.7745(4) 0.3494(2) 0.0453(15) Uani 1 1 d . . . . .
H8 H 0.9398 0.8297 0.3441 0.054 Uiso 1 1 calc R . . . .
C9 C 0.9524(2) 0.7107(4) 0.3156(2) 0.0507(16) Uani 1 1 d . . . . .
H9 H 0.9372 0.7155 0.2837 0.061 Uiso 1 1 calc R . . . .
C10 C 0.9776(2) 0.6383(4) 0.3371(2) 0.0446(15) Uani 1 1 d . . . . .
H10 H 0.9829 0.5866 0.3220 0.054 Uiso 1 1 calc R . . . .
C11 C 0.99401(18) 0.6565(4) 0.3860(2) 0.0412(14) Uani 1 1 d . . . . .
C12 C 1.0219(2) 0.6002(4) 0.4240(2) 0.0627(17) Uani 1 1 d . . . . .
H12A H 1.0240 0.6291 0.4543 0.094 Uiso 1 1 calc GR . . . .
H12B H 1.0618 0.5853 0.4168 0.094 Uiso 1 1 calc GR . . . .
H12C H 0.9982 0.5497 0.4256 0.094 Uiso 1 1 calc GR . . . .
C13 C 0.7328(2) 0.5590(3) 0.50081(18) 0.0406(14) Uani 1 1 d . . . . .
H13 H 0.7648 0.5301 0.4893 0.049 Uiso 1 1 calc R . . . .
C14 C 0.6866(2) 0.5992(3) 0.47243(18) 0.0394(13) Uani 1 1 d . . . . .
H14 H 0.6824 0.6017 0.4391 0.047 Uiso 1 1 calc R . . . .
C15 C 0.6478(2) 0.6351(3) 0.5034(2) 0.0512(16) Uani 1 1 d . . . . .
H15 H 0.6131 0.6662 0.4943 0.061 Uiso 1 1 calc R . . . .
C16 C 0.6706(3) 0.6158(4) 0.5504(2) 0.0620(18) Uani 1 1 d . . . . .
H16 H 0.6533 0.6318 0.5780 0.074 Uiso 1 1 calc R . . . .
C17 C 0.7235(2) 0.5689(4) 0.54938(19) 0.0492(15) Uani 1 1 d . . . . .
C18 C 0.7611(3) 0.5276(4) 0.5909(2) 0.086(2) Uani 1 1 d . . . . .
H18A H 0.8029 0.5315 0.5856 0.129 Uiso 1 1 calc GR . . . .
H18B H 0.7499 0.4690 0.5931 0.129 Uiso 1 1 calc GR . . . .
H18C H 0.7544 0.5562 0.6202 0.129 Uiso 1 1 calc GR . . . .
C19 C 0.7535(3) 0.8711(4) 0.56678(18) 0.0557(16) Uani 1 1 d . . . . .
H19 H 0.7360 0.9192 0.5523 0.067 Uiso 1 1 calc R . . . .
C20 C 0.8118(3) 0.8460(4) 0.56482(17) 0.0516(15) Uani 1 1 d . . . . .
H20 H 0.8405 0.8742 0.5487 0.062 Uiso 1 1 calc R . . . .
C21 C 0.8209(2) 0.7725(4) 0.59053(16) 0.0414(14) Uani 1 1 d . . . . .
H21 H 0.8568 0.7423 0.5949 0.050 Uiso 1 1 calc R . . . .
C22 C 0.7675(2) 0.7506(4) 0.60906(15) 0.0418(14) Uani 1 1 d . . . . .
H22 H 0.7616 0.7032 0.6279 0.050 Uiso 1 1 calc R . . . .
C23 C 0.7241(2) 0.8115(4) 0.59463(18) 0.0528(16) Uani 1 1 d . . . . .
C24 C 0.6608(2) 0.8156(5) 0.6091(2) 0.099(3) Uani 1 1 d . . . . .
H24A H 0.6358 0.8463 0.5852 0.149 Uiso 1 1 calc GR . . . .
H24B H 0.6608 0.8440 0.6395 0.149 Uiso 1 1 calc GR . . . .
H24C H 0.6454 0.7590 0.6118 0.149 Uiso 1 1 calc GR . . . .
C25 C 0.60282(19) 0.6842(3) 0.36963(18) 0.0388(13) Uani 1 1 d . . . . .
H25 H 0.5988 0.6777 0.4022 0.047 Uiso 1 1 calc R . . . .
C26 C 0.6491(2) 0.6499(3) 0.34474(18) 0.0430(14) Uani 1 1 d . . . . .
H26 H 0.6812 0.6172 0.3579 0.052 Uiso 1 1 calc R . . . .
C27 C 0.6381(2) 0.6739(3) 0.29648(19) 0.0456(15) Uani 1 1 d . . . . .
H27 H 0.6619 0.6603 0.2720 0.055 Uiso 1 1 calc R . . . .
C28 C 0.5850(2) 0.7219(3) 0.29159(18) 0.0463(15) Uani 1 1 d . . . . .
H28 H 0.5670 0.7445 0.2631 0.056 Uiso 1 1 calc R . . . .
C29 C 0.5636(2) 0.7300(4) 0.33692(18) 0.0441(14) Uani 1 1 d . . . . .
C30 C 0.5066(2) 0.7748(4) 0.34816(18) 0.0672(19) Uani 1 1 d . . . . .
H30A H 0.5159 0.8322 0.3578 0.101 Uiso 1 1 calc GR . . . .
H30B H 0.4894 0.7456 0.3738 0.101 Uiso 1 1 calc GR . . . .
H30C H 0.4783 0.7750 0.3201 0.101 Uiso 1 1 calc GR . . . .
C31 C 0.6955(2) 0.9567(3) 0.29479(19) 0.0453(14) Uani 1 1 d . . . . .
H31 H 0.7344 0.9627 0.2860 0.054 Uiso 1 1 calc R . . . .
C32 C 0.6749(3) 0.9846(3) 0.3377(2) 0.0540(16) Uani 1 1 d . . . . .
H32 H 0.6977 1.0122 0.3626 0.065 Uiso 1 1 calc R . . . .
C33 C 0.6150(3) 0.9640(4) 0.3368(2) 0.0590(17) Uani 1 1 d . . . . .
H33 H 0.5903 0.9748 0.3611 0.071 Uiso 1 1 calc R . . . .
C34 C 0.5974(2) 0.9245(4) 0.2935(2) 0.0512(16) Uani 1 1 d . . . . .
H34 H 0.5589 0.9052 0.2837 0.061 Uiso 1 1 calc R . . . .
C35 C 0.6475(2) 0.9184(3) 0.26723(18) 0.0429(14) Uani 1 1 d . . . . .
C36 C 0.6503(3) 0.8801(4) 0.21796(19) 0.0723(19) Uani 1 1 d . . . . .
H36A H 0.6913 0.8798 0.2101 0.108 Uiso 1 1 calc GR . . . .
H36B H 0.6261 0.9131 0.1947 0.108 Uiso 1 1 calc GR . . . .
H36C H 0.6354 0.8229 0.2179 0.108 Uiso 1 1 calc GR . . . .
C37 C 0.92082(18) 0.7521(3) 0.50317(15) 0.0278(12) Uani 1 1 d . . . . .
C38 C 0.94146(19) 0.8360(3) 0.49584(16) 0.0338(12) Uani 1 1 d . . . . .
C39 C 0.9943(2) 0.8651(3) 0.51987(17) 0.0429(14) Uani 1 1 d . . . . .
H39 H 1.0069 0.9200 0.5137 0.051 Uiso 1 1 calc R . . . .
C40 C 1.0295(2) 0.8162(4) 0.55280(18) 0.0441(14) Uani 1 1 d . . . . .
C41 C 1.00903(19) 0.7351(4) 0.56093(16) 0.0391(13) Uani 1 1 d . . . . .
H41 H 1.0314 0.7009 0.5830 0.047 Uiso 1 1 calc R . . . .
C42 C 0.9560(2) 0.7026(3) 0.53724(16) 0.0329(12) Uani 1 1 d . . . . .
C43 C 0.9077(2) 0.8939(3) 0.46033(18) 0.0461(14) Uani 1 1 d . . . . .
H43A H 0.9049 0.8683 0.4291 0.069 Uiso 1 1 calc GR . . . .
H43B H 0.9286 0.9471 0.4594 0.069 Uiso 1 1 calc GR . . . .
H43C H 0.8680 0.9034 0.4698 0.069 Uiso 1 1 calc GR . . . .
C44 C 1.0876(2) 0.8484(4) 0.57843(19) 0.0686(19) Uani 1 1 d . . . . .
H44A H 1.0788 0.8861 0.6039 0.103 Uiso 1 1 calc GR . . . .
H44B H 1.1100 0.8784 0.5561 0.103 Uiso 1 1 calc GR . . . .
H44C H 1.1109 0.8013 0.5916 0.103 Uiso 1 1 calc GR . . . .
C45 C 0.9392(2) 0.6132(3) 0.54771(17) 0.0474(15) Uani 1 1 d . . . . .
H45A H 0.8977 0.6111 0.5540 0.071 Uiso 1 1 calc GR . . . .
H45B H 0.9640 0.5931 0.5753 0.071 Uiso 1 1 calc GR . . . .
H45C H 0.9452 0.5780 0.5205 0.071 Uiso 1 1 calc GR . . . .
C46 C 0.66806(17) 0.9379(3) 0.46797(15) 0.0278(11) Uani 1 1 d . . . . .
C47 C 0.61027(18) 0.9403(3) 0.48616(15) 0.0294(12) Uani 1 1 d . . . . .
C48 C 0.59242(19) 1.0123(3) 0.51001(16) 0.0350(13) Uani 1 1 d . . . . .
H48 H 0.5552 1.0118 0.5224 0.042 Uiso 1 1 calc R . . . .
C49 C 0.6273(2) 1.0840(3) 0.51609(16) 0.0357(13) Uani 1 1 d . . . . .
C50 C 0.68286(19) 1.0832(3) 0.49769(15) 0.0350(13) Uani 1 1 d . . . . .
H50 H 0.7071 1.1312 0.5012 0.042 Uiso 1 1 calc R . . . .
C51 C 0.70342(19) 1.0124(3) 0.47394(15) 0.0306(12) Uani 1 1 d . . . . .
C52 C 0.56922(18) 0.8651(3) 0.48103(18) 0.0448(15) Uani 1 1 d . . . . .
H52A H 0.5639 0.8480 0.4480 0.067 Uiso 1 1 calc GR . . . .
H52B H 0.5309 0.8798 0.4917 0.067 Uiso 1 1 calc GR . . . .
H52C H 0.5865 0.8191 0.5002 0.067 Uiso 1 1 calc GR . . . .
C53 C 0.6059(2) 1.1611(3) 0.54213(18) 0.0552(16) Uani 1 1 d . . . . .
H53A H 0.5867 1.1431 0.5697 0.083 Uiso 1 1 calc GR . . . .
H53B H 0.5778 1.1926 0.5209 0.083 Uiso 1 1 calc GR . . . .
H53C H 0.6398 1.1965 0.5523 0.083 Uiso 1 1 calc GR . . . .
C54 C 0.76607(17) 1.0167(3) 0.45842(16) 0.0423(14) Uani 1 1 d . . . . .
H54A H 0.7935 0.9885 0.4817 0.064 Uiso 1 1 calc GR . . . .
H54B H 0.7778 1.0750 0.4558 0.064 Uiso 1 1 calc GR . . . .
H54C H 0.7669 0.9893 0.4278 0.064 Uiso 1 1 calc GR . . . .
C55 C 0.82595(18) 0.8411(3) 0.28817(15) 0.0277(11) Uani 1 1 d . . . . .
C56 C 0.83097(18) 0.8015(3) 0.24326(16) 0.0330(12) Uani 1 1 d . . . . .
C57 C 0.8585(2) 0.8435(4) 0.20773(16) 0.0460(15) Uani 1 1 d . . . . .
H57 H 0.8620 0.8161 0.1787 0.055 Uiso 1 1 calc R . . . .
C58 C 0.8808(2) 0.9250(4) 0.21431(18) 0.0532(17) Uani 1 1 d . . . . .
C59 C 0.8747(2) 0.9639(4) 0.25740(17) 0.0490(15) Uani 1 1 d . . . . .
H59 H 0.8888 1.0191 0.2621 0.059 Uiso 1 1 calc R . . . .
C60 C 0.84803(19) 0.9237(3) 0.29444(16) 0.0339(12) Uani 1 1 d . . . . .
C61 C 0.8054(2) 0.7147(3) 0.23197(16) 0.0402(13) Uani 1 1 d . . . . .
H61A H 0.8262 0.6736 0.2528 0.060 Uiso 1 1 calc GR . . . .
H61B H 0.8104 0.7007 0.1992 0.060 Uiso 1 1 calc GR . . . .
H61C H 0.7634 0.7142 0.2368 0.060 Uiso 1 1 calc GR . . . .
C62 C 0.9114(3) 0.9704(4) 0.17483(18) 0.090(2) Uani 1 1 d . . . . .
H62A H 0.9538 0.9586 0.1785 0.135 Uiso 1 1 calc GR . . . .
H62B H 0.9050 1.0304 0.1772 0.135 Uiso 1 1 calc GR . . . .
H62C H 0.8945 0.9506 0.1440 0.135 Uiso 1 1 calc GR . . . .
Li1 Li 0.7997(3) 0.8234(5) 0.4202(3) 0.0301(19) Uani 1 1 d . . . . .
O0AA O 0.84585(16) 1.1966(3) 0.60692(13) 0.0600(11) Uani 1 1 d . . . . .
O5 O 0.8946(5) 1.1684(7) 0.7214(4) 0.098(4) Uani 0.606(7) 1 d . U P A 1
O5A O 0.8645(6) 1.2004(9) 0.7157(4) 0.055(4) Uani 0.394(7) 1 d . U P A 2
O6 O 0.8925(4) 1.0276(6) 0.6459(3) 0.060(2) Uani 0.647(8) 1 d . U P A 1
O6A O 0.9043(8) 1.0401(11) 0.6714(7) 0.086(7) Uani 0.353(8) 1 d . U P A 2
O7 O 0.7700(11) 1.0774(18) 0.6684(11) 0.074(7) Uani 0.46(3) 1 d . U P A 1
O7A O 0.7714(9) 1.1074(15) 0.6749(7) 0.054(4) Uani 0.54(3) 1 d . U P A 2
C79 C 0.8342(3) 1.2836(5) 0.6045(2) 0.090(2) Uani 1 1 d . . . . .
H79A H 0.8710 1.3157 0.6119 0.108 Uiso 1 1 calc R . . . .
H79B H 0.8057 1.2995 0.6271 0.108 Uiso 1 1 calc R . . . .
C80 C 0.8083(4) 1.3001(5) 0.5536(3) 0.117(3) Uani 1 1 d . . . . .
H80A H 0.7657 1.2866 0.5494 0.141 Uiso 1 1 calc R . . . .
H80B H 0.8140 1.3588 0.5446 0.141 Uiso 1 1 calc R . . . .
C81 C 0.8428(3) 1.2432(5) 0.5261(2) 0.096(2) Uani 1 1 d . . . . .
H81A H 0.8787 1.2709 0.5167 0.115 Uiso 1 1 calc R . . . .
H81B H 0.8189 1.2235 0.4975 0.115 Uiso 1 1 calc R . . . .
C82 C 0.8586(3) 1.1716(5) 0.5598(2) 0.078(2) Uani 1 1 d . . . . .
H82A H 0.8352 1.1217 0.5497 0.094 Uiso 1 1 calc R . . . .
H82B H 0.9009 1.1578 0.5597 0.094 Uiso 1 1 calc R . . . .
C83 C 0.9504(4) 1.0175(8) 0.6259(4) 0.094(4) Uani 0.647(8) 1 d . U P A 1
H83A H 0.9437 0.9996 0.5927 0.112 Uiso 0.647(8) 1 calc R . P A 1
H83B H 0.9714 1.0715 0.6269 0.112 Uiso 0.647(8) 1 calc R . P A 1
C83A C 0.9611(7) 1.0402(12) 0.6952(7) 0.077(6) Uani 0.353(8) 1 d . U P A 2
H83C H 0.9600 1.0542 0.7289 0.092 Uiso 0.353(8) 1 calc R . P A 2
H83D H 0.9875 1.0796 0.6808 0.092 Uiso 0.353(8) 1 calc R . P A 2
C84 C 0.9827(6) 0.9621(10) 0.6500(5) 0.097(4) Uani 0.647(8) 1 d . U P A 1
H84A H 0.9978 0.9836 0.6814 0.117 Uiso 0.647(8) 1 calc R . P A 1
H84B H 1.0161 0.9434 0.6329 0.117 Uiso 0.647(8) 1 calc R . P A 1
C84A C 0.9808(10) 0.9473(15) 0.6886(12) 0.121(10) Uani 0.353(8) 1 d . U P A 2
H84C H 1.0060 0.9440 0.6622 0.145 Uiso 0.353(8) 1 calc R . P A 2
H84D H 1.0043 0.9280 0.7175 0.145 Uiso 0.353(8) 1 calc R . P A 2
C85 C 0.9427(6) 0.9009(9) 0.6535(5) 0.077(4) Uani 0.647(8) 1 d . U P A 1
H85A H 0.9575 0.8602 0.6778 0.093 Uiso 0.647(8) 1 calc R . P A 1
H85B H 0.9354 0.8714 0.6230 0.093 Uiso 0.647(8) 1 calc R . P A 1
C85A C 0.9324(8) 0.8967(14) 0.6794(8) 0.061(6) Uani 0.353(8) 1 d . U P A 2
H85C H 0.9135 0.8818 0.7081 0.073 Uiso 0.353(8) 1 calc R . P A 2
H85D H 0.9412 0.8459 0.6617 0.073 Uiso 0.353(8) 1 calc R . P A 2
C86 C 0.8808(5) 0.9448(7) 0.6681(4) 0.053(3) Uani 0.647(8) 1 d . U P A 1
H86A H 0.8450 0.9172 0.6532 0.063 Uiso 0.647(8) 1 calc R . P A 1
H86B H 0.8792 0.9487 0.7025 0.063 Uiso 0.647(8) 1 calc R . P A 1
C86A C 0.8936(14) 0.967(2) 0.6459(12) 0.117(11) Uani 0.353(8) 1 d . U P A 2
H86C H 0.9080 0.9717 0.6143 0.140 Uiso 0.353(8) 1 calc R . P A 2
H86D H 0.8510 0.9538 0.6425 0.140 Uiso 0.353(8) 1 calc R . P A 2
C87 C 0.7178(13) 1.092(3) 0.6383(14) 0.092(11) Uani 0.46(3) 1 d . U P A 1
H87A H 0.7181 1.0604 0.6086 0.110 Uiso 0.46(3) 1 calc R . P A 1
H87B H 0.7131 1.1520 0.6308 0.110 Uiso 0.46(3) 1 calc R . P A 1
C87A C 0.7286(11) 1.087(3) 0.6330(11) 0.066(6) Uani 0.54(3) 1 d . U P A 2
H87C H 0.7485 1.0515 0.6108 0.079 Uiso 0.54(3) 1 calc R . P A 2
H87D H 0.7158 1.1387 0.6164 0.079 Uiso 0.54(3) 1 calc R . P A 2
C88 C 0.6700(12) 1.062(3) 0.6663(12) 0.107(12) Uani 0.46(3) 1 d . U P A 1
H88A H 0.6453 1.1096 0.6749 0.129 Uiso 0.46(3) 1 calc R . P A 1
H88B H 0.6446 1.0217 0.6479 0.129 Uiso 0.46(3) 1 calc R . P A 1
C88A C 0.6729(9) 1.039(2) 0.6489(8) 0.075(6) Uani 0.54(3) 1 d . U P A 2
H88C H 0.6424 1.0783 0.6580 0.090 Uiso 0.54(3) 1 calc R . P A 2
H88D H 0.6554 1.0013 0.6240 0.090 Uiso 0.54(3) 1 calc R . P A 2
C89 C 0.6993(13) 1.023(3) 0.7086(13) 0.132(14) Uani 0.46(3) 1 d . U P A 1
H89A H 0.6944 1.0577 0.7367 0.159 Uiso 0.46(3) 1 calc R . P A 1
H89B H 0.6820 0.9676 0.7135 0.159 Uiso 0.46(3) 1 calc R . P A 1
C89A C 0.7020(10) 0.9907(18) 0.6917(8) 0.091(6) Uani 0.54(3) 1 d . U P A 2
H89C H 0.7243 0.9417 0.6821 0.109 Uiso 0.54(3) 1 calc R . P A 2
H89D H 0.6728 0.9730 0.7134 0.109 Uiso 0.54(3) 1 calc R . P A 2
C90 C 0.7518(10) 1.016(3) 0.7025(12) 0.120(12) Uani 0.46(3) 1 d . U P A 1
H90A H 0.7595 0.9597 0.6912 0.144 Uiso 0.46(3) 1 calc R . P A 1
H90B H 0.7758 1.0245 0.7329 0.144 Uiso 0.46(3) 1 calc R . P A 1
C90A C 0.7512(7) 1.0731(19) 0.7176(5) 0.081(6) Uani 0.54(3) 1 d . U P A 2
H90C H 0.7295 1.1148 0.7348 0.097 Uiso 0.54(3) 1 calc R . P A 2
H90D H 0.7842 1.0501 0.7387 0.097 Uiso 0.54(3) 1 calc R . P A 2
C91 C 0.9472(4) 1.1433(7) 0.7474(3) 0.070(3) Uani 0.606(7) 1 d . U P A 1
H91A H 0.9803 1.1441 0.7273 0.084 Uiso 0.606(7) 1 calc R . P A 1
H91B H 0.9430 1.0860 0.7594 0.084 Uiso 0.606(7) 1 calc R . P A 1
C91A C 0.8517(7) 1.1896(12) 0.7633(5) 0.073(5) Uani 0.394(7) 1 d . U P A 2
H91C H 0.8127 1.2142 0.7673 0.088 Uiso 0.394(7) 1 calc R . P A 2
H91D H 0.8495 1.1294 0.7702 0.088 Uiso 0.394(7) 1 calc R . P A 2
C92 C 0.9587(5) 1.2022(7) 0.7871(4) 0.066(3) Uani 0.606(7) 1 d . U P A 1
H92A H 0.9588 1.1720 0.8174 0.079 Uiso 0.606(7) 1 calc R . P A 1
H92B H 0.9978 1.2285 0.7858 0.079 Uiso 0.606(7) 1 calc R . P A 1
C92A C 0.8926(11) 1.2250(18) 0.7945(7) 0.142(12) Uani 0.394(7) 1 d . U P A 2
H92C H 0.9149 1.1820 0.8135 0.170 Uiso 0.394(7) 1 calc R . P A 2
H92D H 0.8736 1.2627 0.8160 0.170 Uiso 0.394(7) 1 calc R . P A 2
C93 C 0.9145(8) 1.2633(13) 0.7841(7) 0.122(6) Uani 0.606(7) 1 d . U P A 1
H93A H 0.9319 1.3197 0.7843 0.146 Uiso 0.606(7) 1 calc R . P A 1
H93B H 0.8897 1.2586 0.8106 0.146 Uiso 0.606(7) 1 calc R . P A 1
C93A C 0.9355(9) 1.2762(15) 0.7634(6) 0.080(7) Uani 0.394(7) 1 d . U P A 2
H93C H 0.9419 1.3336 0.7755 0.096 Uiso 0.394(7) 1 calc R . P A 2
H93D H 0.9741 1.2482 0.7630 0.096 Uiso 0.394(7) 1 calc R . P A 2
C94 C 0.8793(9) 1.2466(13) 0.7387(7) 0.138(6) Uani 0.606(7) 1 d . U P A 1
H94A H 0.8368 1.2475 0.7432 0.165 Uiso 0.606(7) 1 calc R . P A 1
H94B H 0.8870 1.2904 0.7156 0.165 Uiso 0.606(7) 1 calc R . P A 1
C94A C 0.9039(7) 1.2763(11) 0.7178(5) 0.058(5) Uani 0.394(7) 1 d . U P A 2
H94C H 0.9315 1.2735 0.6931 0.069 Uiso 0.394(7) 1 calc R . P A 2
H94D H 0.8800 1.3276 0.7131 0.069 Uiso 0.394(7) 1 calc R . P A 2
Li3 Li 0.8502(4) 1.1279(6) 0.6634(3) 0.060(3) Uani 1 1 d . . . . .
O1 O 0.57250(14) 0.3499(2) 0.46236(12) 0.0516(10) Uani 1 1 d . . . . .
O2 O 0.67045(14) 0.2843(2) 0.39643(13) 0.0567(11) Uani 1 1 d . . . . .
O3 O 0.5762(4) 0.4019(5) 0.3554(3) 0.051(2) Uani 0.697(12) 1 d . U P B 1
O4 O 0.53818(14) 0.2144(2) 0.38102(12) 0.0483(10) Uani 1 1 d . . . . .
C63 C 0.5153(2) 0.3569(4) 0.4803(2) 0.0666(19) Uani 1 1 d . . . . .
H63A H 0.4938 0.3035 0.4764 0.080 Uiso 1 1 calc R . . . .
H63B H 0.4916 0.4006 0.4630 0.080 Uiso 1 1 calc R . . . .
C64 C 0.5256(3) 0.3790(5) 0.5317(2) 0.082(2) Uani 1 1 d . . . . .
H64A H 0.4976 0.4225 0.5398 0.098 Uiso 1 1 calc R . . . .
H64B H 0.5205 0.3295 0.5515 0.098 Uiso 1 1 calc R . . . .
C65 C 0.5869(3) 0.4098(5) 0.5388(2) 0.091(2) Uani 1 1 d . . . . .
H65A H 0.6088 0.3797 0.5651 0.109 Uiso 1 1 calc R . . . .
H65B H 0.5872 0.4699 0.5465 0.109 Uiso 1 1 calc R . . . .
C66 C 0.6151(3) 0.3954(4) 0.4940(2) 0.085(2) Uani 1 1 d . . . . .
H66A H 0.6251 0.4491 0.4797 0.102 Uiso 1 1 calc R . . . .
H66B H 0.6518 0.3626 0.5003 0.102 Uiso 1 1 calc R . . . .
C67 C 0.7188(3) 0.3449(4) 0.3982(3) 0.100(3) Uani 1 1 d . . . . .
H67A H 0.7388 0.3489 0.4304 0.120 Uiso 1 1 calc R . . . .
H67B H 0.7038 0.4006 0.3883 0.120 Uiso 1 1 calc R . . . .
C68 C 0.7610(3) 0.3119(4) 0.3640(3) 0.096(3) Uani 1 1 d . . . . .
H68A H 0.7512 0.3351 0.3321 0.115 Uiso 1 1 calc R . . . .
H68B H 0.8023 0.3264 0.3748 0.115 Uiso 1 1 calc R . . . .
C69 C 0.7524(2) 0.2213(4) 0.3641(3) 0.085(2) Uani 1 1 d . . . . .
H69A H 0.7813 0.1947 0.3875 0.102 Uiso 1 1 calc R . . . .
H69B H 0.7576 0.1979 0.3326 0.102 Uiso 1 1 calc R . . . .
C70 C 0.6898(2) 0.2062(3) 0.37674(19) 0.0527(15) Uani 1 1 d . . . . .
H70A H 0.6637 0.1907 0.3484 0.063 Uiso 1 1 calc R . . . .
H70B H 0.6892 0.1608 0.4001 0.063 Uiso 1 1 calc R . . . .
C71 C 0.6068(4) 0.4145(6) 0.3129(3) 0.057(3) Uani 0.697(12) 1 d . U P B 1
H71A H 0.6248 0.3617 0.3034 0.068 Uiso 0.697(12) 1 calc R . P B 1
H71B H 0.6384 0.4565 0.3187 0.068 Uiso 0.697(12) 1 calc R . P B 1
C72 C 0.5621(8) 0.4434(9) 0.2755(6) 0.068(5) Uani 0.697(12) 1 d . U P B 1
H72A H 0.5397 0.3959 0.2608 0.081 Uiso 0.697(12) 1 calc R . P B 1
H72B H 0.5809 0.4741 0.2508 0.081 Uiso 0.697(12) 1 calc R . P B 1
C73 C 0.5222(10) 0.4999(13) 0.3005(6) 0.057(4) Uani 0.697(12) 1 d . U P B 1
H73A H 0.4816 0.4993 0.2848 0.069 Uiso 0.697(12) 1 calc R . P B 1
H73B H 0.5372 0.5577 0.3015 0.069 Uiso 0.697(12) 1 calc R . P B 1
C74 C 0.5240(7) 0.4627(14) 0.3505(6) 0.064(5) Uani 0.697(12) 1 d . U P B 1
H74A H 0.5295 0.5072 0.3744 0.077 Uiso 0.697(12) 1 calc R . P B 1
H74B H 0.4867 0.4332 0.3547 0.077 Uiso 0.697(12) 1 calc R . P B 1
C75 C 0.5009(3) 0.2048(5) 0.3374(2) 0.078(2) Uani 1 1 d . . . . .
H75A H 0.5221 0.2232 0.3104 0.094 Uiso 1 1 calc R . . . .
H75B H 0.4647 0.2387 0.3380 0.094 Uiso 1 1 calc R . . . .
C76 C 0.4851(3) 0.1128(5) 0.3325(2) 0.072(2) Uani 1 1 d . . . . .
H76A H 0.5134 0.0828 0.3142 0.087 Uiso 1 1 calc R . . . .
H76B H 0.4448 0.1052 0.3169 0.087 Uiso 1 1 calc R . . . .
C77 C 0.4893(2) 0.0827(4) 0.3835(2) 0.0611(18) Uani 1 1 d . . . . .
H77A H 0.4519 0.0922 0.3976 0.073 Uiso 1 1 calc R . . . .
H77B H 0.4993 0.0228 0.3857 0.073 Uiso 1 1 calc R . . . .
C78 C 0.5389(2) 0.1359(4) 0.40755(19) 0.0512(15) Uani 1 1 d . . . . .
H78A H 0.5321 0.1465 0.4408 0.061 Uiso 1 1 calc R . . . .
H78B H 0.5774 0.1075 0.4067 0.061 Uiso 1 1 calc R . . . .
Li2 Li 0.5871(4) 0.3122(6) 0.3995(3) 0.053(3) Uani 1 1 d . . . . .
O9 O 0.6590(5) 0.2217(6) 0.2447(3) 0.132(4) Uani 0.824(11) 1 d . U P C 1
O9A O 0.6325(17) 0.215(3) 0.2449(14) 0.109(11) Uani 0.176(11) 1 d D U P C 2
C95 C 0.6153(6) 0.1550(7) 0.2355(4) 0.091(3) Uani 0.824(11) 1 d . U P C 1
H95A H 0.5747 0.1774 0.2340 0.109 Uiso 0.824(11) 1 calc R . P C 1
H95B H 0.6200 0.1118 0.2603 0.109 Uiso 0.824(11) 1 calc R . P C 1
C95A C 0.6630(19) 0.263(2) 0.2111(16) 0.109(11) Uani 0.176(11) 1 d D U P C 2
H95C H 0.7035 0.2774 0.2241 0.130 Uiso 0.176(11) 1 calc R . P C 2
H95D H 0.6413 0.3147 0.2019 0.130 Uiso 0.176(11) 1 calc R . P C 2
C96 C 0.6285(5) 0.1187(6) 0.1869(3) 0.104(3) Uani 0.824(11) 1 d . U P C 1
H96A H 0.6017 0.1426 0.1611 0.124 Uiso 0.824(11) 1 calc R . P C 1
H96B H 0.6246 0.0574 0.1864 0.124 Uiso 0.824(11) 1 calc R . P C 1
C96A C 0.6638(19) 0.202(2) 0.1678(12) 0.109(11) Uani 0.176(11) 1 d D U P C 2
H96C H 0.6260 0.2034 0.1477 0.130 Uiso 0.176(11) 1 calc R . P C 2
H96D H 0.6964 0.2154 0.1484 0.130 Uiso 0.176(11) 1 calc R . P C 2
C97 C 0.6939(7) 0.1457(11) 0.1826(7) 0.213(9) Uani 0.824(11) 1 d . U P C 1
H97A H 0.7196 0.0966 0.1801 0.256 Uiso 0.824(11) 1 calc R . P C 1
H97B H 0.6967 0.1818 0.1549 0.256 Uiso 0.824(11) 1 calc R . P C 1
C97A C 0.673(2) 0.123(2) 0.1895(16) 0.109(11) Uani 0.176(11) 1 d D U P C 2
H97C H 0.7143 0.1151 0.2023 0.130 Uiso 0.176(11) 1 calc R . P C 2
H97D H 0.6613 0.0771 0.1671 0.130 Uiso 0.176(11) 1 calc R . P C 2
C98 C 0.7087(6) 0.1876(9) 0.2228(6) 0.173(7) Uani 0.824(11) 1 d . U P C 1
H98A H 0.7355 0.2338 0.2161 0.208 Uiso 0.824(11) 1 calc R . P C 1
H98B H 0.7308 0.1498 0.2455 0.208 Uiso 0.824(11) 1 calc R . P C 1
C98A C 0.630(3) 0.127(2) 0.2307(19) 0.109(11) Uani 0.176(11) 1 d D U P C 2
H98C H 0.5889 0.1111 0.2190 0.130 Uiso 0.176(11) 1 calc R . P C 2
H98D H 0.6436 0.0905 0.2572 0.130 Uiso 0.176(11) 1 calc R . P C 2
C71A C 0.5634(8) 0.3752(12) 0.2966(6) 0.037(5) Uani 0.303(12) 1 d . U P B 2
H71C H 0.5318 0.3443 0.2777 0.044 Uiso 0.303(12) 1 calc R . P B 2
H71D H 0.6014 0.3462 0.2949 0.044 Uiso 0.303(12) 1 calc R . P B 2
O3A O 0.5498(8) 0.3857(11) 0.3447(6) 0.035(4) Uani 0.303(12) 1 d . U P B 2
C74A C 0.5366(16) 0.470(3) 0.3591(12) 0.032(5) Uani 0.303(12) 1 d . U P B 2
H74C H 0.5713 0.4963 0.3766 0.038 Uiso 0.303(12) 1 calc R . P B 2
H74D H 0.5030 0.4710 0.3787 0.038 Uiso 0.303(12) 1 calc R . P B 2
C73A C 0.521(2) 0.514(3) 0.3112(12) 0.043(7) Uani 0.303(12) 1 d . U P B 2
H73C H 0.5266 0.5747 0.3137 0.052 Uiso 0.303(12) 1 calc R . P B 2
H73D H 0.4796 0.5020 0.2987 0.052 Uiso 0.303(12) 1 calc R . P B 2
C72A C 0.567(2) 0.472(2) 0.2796(13) 0.052(7) Uani 0.303(12) 1 d . U P B 2
H72C H 0.6069 0.4953 0.2867 0.063 Uiso 0.303(12) 1 calc R . P B 2
H72D H 0.5545 0.4782 0.2456 0.063 Uiso 0.303(12) 1 calc R . P B 2

loop_
_atom_site_aniso_label
_atom_site_aniso_U_11
_atom_site_aniso_U_22
_atom_site_aniso_U_33
_atom_site_aniso_U_23
_atom_site_aniso_U_13
_atom_site_aniso_U_12
Y1 0.0281(2) 0.0263(3) 0.0292(3) -0.0011(2) 0.00601(19) 0.0010(2)
Y2 0.0370(3) 0.0301(3) 0.0240(3) 0.0001(2) 0.0068(2) -0.0003(2)
Y3 0.0285(2) 0.0294(3) 0.0281(3) -0.0045(2) -0.00239(19) 0.0020(2)
P1 0.0298(7) 0.0291(8) 0.0265(7) -0.0013(6) -0.0010(5) -0.0001(6)
P2 0.0334(7) 0.0309(8) 0.0272(7) -0.0051(7) 0.0038(5) 0.0056(6)
P3 0.0324(7) 0.0278(8) 0.0235(7) 0.0015(6) 0.0049(5) 0.0001(6)
C0AA 0.052(3) 0.033(3) 0.035(3) 0.001(3) 0.002(2) -0.011(3)
C1 0.046(3) 0.023(3) 0.046(4) -0.005(3) 0.007(3) 0.007(3)
C2 0.052(3) 0.031(3) 0.031(3) -0.008(3) 0.007(3) 0.000(3)
C3 0.045(3) 0.027(3) 0.028(3) -0.004(3) -0.006(2) -0.002(3)
C4 0.032(3) 0.025(3) 0.042(3) -0.005(3) 0.006(2) -0.004(2)
C5 0.048(3) 0.023(3) 0.033(3) -0.003(3) 0.002(2) -0.002(3)
C6 0.055(3) 0.027(3) 0.054(4) 0.008(3) 0.003(3) 0.002(3)
C7 0.027(3) 0.041(4) 0.048(4) -0.003(3) 0.008(2) -0.003(3)
C8 0.030(3) 0.046(4) 0.062(4) 0.014(4) 0.014(3) -0.005(3)
C9 0.042(3) 0.060(5) 0.054(4) 0.004(4) 0.026(3) -0.005(3)
C10 0.040(3) 0.046(4) 0.050(4) -0.007(3) 0.018(3) 0.005(3)
C11 0.022(3) 0.049(4) 0.054(4) 0.021(3) 0.009(2) 0.012(3)
C12 0.052(3) 0.056(5) 0.080(5) 0.016(4) 0.009(3) 0.001(3)
C13 0.046(3) 0.032(3) 0.045(4) 0.005(3) 0.013(3) -0.006(3)
C14 0.038(3) 0.036(4) 0.044(3) -0.002(3) 0.006(3) -0.007(3)
C15 0.040(3) 0.039(4) 0.077(5) 0.006(3) 0.018(3) -0.006(3)
C16 0.068(4) 0.052(4) 0.074(5) 0.007(4) 0.048(4) -0.008(4)
C17 0.066(4) 0.040(4) 0.044(4) 0.016(3) 0.018(3) -0.003(3)
C18 0.150(6) 0.056(5) 0.053(4) 0.018(4) 0.018(4) -0.003(5)
C19 0.098(5) 0.040(4) 0.025(3) -0.010(3) -0.016(3) 0.027(4)
C20 0.081(4) 0.049(4) 0.023(3) -0.010(3) 0.001(3) -0.007(4)
C21 0.052(3) 0.049(4) 0.022(3) -0.004(3) 0.000(2) 0.004(3)
C22 0.048(3) 0.058(4) 0.020(3) -0.001(3) 0.007(2) 0.008(3)
C23 0.055(4) 0.076(5) 0.028(3) -0.018(3) 0.004(3) 0.023(4)
C24 0.066(4) 0.167(8) 0.064(5) -0.036(5) 0.006(3) 0.047(5)
C25 0.032(3) 0.042(4) 0.041(3) -0.003(3) -0.003(2) -0.011(3)
C26 0.039(3) 0.035(4) 0.052(4) -0.006(3) -0.009(3) -0.010(3)
C27 0.048(3) 0.043(4) 0.046(4) -0.020(3) 0.002(3) -0.019(3)
C28 0.038(3) 0.056(4) 0.041(3) -0.006(3) -0.019(2) -0.017(3)
C29 0.032(3) 0.057(4) 0.042(3) -0.011(3) -0.004(3) -0.012(3)
C30 0.038(3) 0.101(6) 0.061(4) -0.002(4) -0.004(3) -0.001(3)
C31 0.048(3) 0.038(4) 0.049(4) 0.015(3) -0.003(3) 0.006(3)
C32 0.076(4) 0.029(4) 0.053(4) 0.001(3) -0.017(3) 0.017(3)
C33 0.061(4) 0.050(4) 0.066(5) 0.011(4) 0.007(3) 0.038(3)
C34 0.038(3) 0.053(4) 0.059(4) 0.008(3) -0.015(3) 0.008(3)
C35 0.057(4) 0.037(4) 0.032(3) 0.006(3) -0.008(3) 0.011(3)
C36 0.108(5) 0.060(5) 0.047(4) 0.000(4) -0.007(3) -0.006(4)
C37 0.026(2) 0.033(3) 0.025(3) -0.001(2) 0.001(2) 0.005(2)
C38 0.035(3) 0.029(3) 0.037(3) -0.003(3) -0.004(2) -0.007(3)
C39 0.043(3) 0.037(4) 0.046(4) -0.009(3) -0.006(3) -0.008(3)
C40 0.037(3) 0.053(4) 0.041(3) -0.007(3) -0.002(2) -0.010(3)
C41 0.031(3) 0.053(4) 0.031(3) 0.000(3) -0.007(2) 0.008(3)
C42 0.038(3) 0.032(3) 0.028(3) 0.004(3) 0.002(2) 0.005(3)
C43 0.050(3) 0.025(3) 0.061(4) 0.005(3) -0.010(3) -0.002(3)
C44 0.051(3) 0.082(5) 0.070(4) -0.018(4) -0.010(3) -0.015(4)
C45 0.051(3) 0.050(4) 0.039(3) 0.007(3) -0.005(2) 0.013(3)
C46 0.025(2) 0.033(3) 0.026(3) 0.003(2) 0.001(2) 0.007(2)
C47 0.028(3) 0.031(3) 0.029(3) 0.003(2) 0.001(2) 0.008(2)
C48 0.031(3) 0.042(4) 0.033(3) 0.003(3) 0.008(2) 0.011(3)
C49 0.038(3) 0.037(4) 0.031(3) -0.004(3) -0.003(2) 0.014(3)
C50 0.043(3) 0.029(3) 0.032(3) -0.001(3) -0.008(2) 0.003(3)
C51 0.031(3) 0.035(3) 0.024(3) 0.003(3) -0.004(2) 0.006(3)
C52 0.031(3) 0.046(4) 0.059(4) -0.002(3) 0.012(2) 0.000(3)
C53 0.060(3) 0.042(4) 0.061(4) -0.016(3) -0.008(3) 0.027(3)
C54 0.033(3) 0.044(4) 0.050(3) -0.010(3) 0.007(2) -0.004(3)
C55 0.034(3) 0.029(3) 0.021(3) 0.000(2) 0.002(2) -0.003(2)
C56 0.036(3) 0.039(4) 0.024(3) 0.004(3) 0.002(2) -0.005(2)
C57 0.053(3) 0.066(5) 0.020(3) -0.005(3) 0.012(2) -0.018(3)
C58 0.065(4) 0.073(5) 0.022(3) 0.006(3) 0.005(3) -0.035(4)
C59 0.058(3) 0.056(4) 0.032(3) 0.010(3) -0.003(3) -0.029(3)
C60 0.043(3) 0.034(3) 0.024(3) 0.001(3) 0.001(2) -0.009(3)
C61 0.060(3) 0.037(4) 0.024(3) -0.007(3) 0.005(2) -0.001(3)
C62 0.118(5) 0.113(6) 0.040(4) 0.006(4) 0.017(4) -0.076(5)
Li1 0.033(4) 0.027(5) 0.029(5) -0.004(4) -0.002(3) -0.004(4)
O0AA 0.078(3) 0.052(3) 0.051(3) 0.001(2) 0.012(2) -0.001(2)
O5 0.087(6) 0.120(8) 0.083(6) -0.047(5) -0.016(5) 0.016(5)
O5A 0.081(8) 0.050(8) 0.035(5) 0.000(5) 0.015(5) -0.034(6)
O6 0.054(4) 0.043(5) 0.084(7) 0.010(5) 0.007(4) -0.008(4)
O6A 0.078(8) 0.050(8) 0.117(15) -0.022(8) -0.053(9) 0.014(6)
O7 0.072(8) 0.071(15) 0.074(13) 0.040(10) -0.025(7) -0.029(8)
O7A 0.058(7) 0.070(11) 0.034(5) 0.011(6) 0.008(4) 0.012(6)
C79 0.131(6) 0.070(6) 0.073(6) 0.008(5) 0.044(5) 0.014(5)
C80 0.157(7) 0.104(8) 0.091(7) 0.034(6) 0.011(6) 0.024(6)
C81 0.144(7) 0.093(7) 0.052(5) 0.015(5) 0.012(5) -0.023(6)
C82 0.088(5) 0.088(6) 0.059(5) -0.014(5) 0.007(4) 0.000(4)
C83 0.066(6) 0.096(8) 0.123(10) 0.018(7) 0.029(6) 0.011(5)
C83A 0.055(8) 0.056(9) 0.112(15) -0.009(9) -0.033(8) 0.009(7)
C84 0.077(6) 0.111(9) 0.106(10) -0.006(7) 0.019(6) 0.014(5)
C84A 0.067(9) 0.066(10) 0.22(3) 0.001(11) -0.041(11) 0.008(7)
C85 0.077(7) 0.082(7) 0.068(9) -0.015(6) -0.016(6) 0.013(5)
C85A 0.031(9) 0.057(9) 0.095(17) -0.016(9) 0.008(9) 0.014(7)
C86 0.064(6) 0.038(6) 0.054(6) 0.009(5) -0.006(4) -0.013(4)
C86A 0.108(16) 0.063(10) 0.16(2) -0.035(12) -0.067(16) 0.020(9)
C87 0.070(10) 0.11(2) 0.085(14) 0.048(14) -0.025(9) -0.026(11)
C87A 0.068(9) 0.085(13) 0.045(7) 0.009(7) 0.008(6) 0.000(8)
C88 0.082(9) 0.14(3) 0.095(19) 0.047(18) -0.018(9) -0.042(10)
C88A 0.069(7) 0.105(13) 0.052(10) 0.022(9) 0.012(6) -0.008(8)
C89 0.105(11) 0.18(3) 0.108(16) 0.070(18) -0.028(11) -0.058(14)
C89A 0.082(9) 0.124(12) 0.068(10) 0.038(9) 0.014(7) -0.010(8)
C90 0.098(10) 0.13(2) 0.119(17) 0.084(17) -0.039(10) -0.056(13)
C90A 0.067(8) 0.124(14) 0.054(7) 0.027(7) 0.011(5) 0.015(8)
C91 0.070(6) 0.074(7) 0.064(6) -0.001(5) 0.002(5) -0.024(5)
C91A 0.111(11) 0.068(11) 0.045(7) -0.003(7) 0.026(6) -0.034(9)
C92 0.088(6) 0.065(7) 0.047(6) -0.002(5) 0.012(5) -0.046(5)
C92A 0.177(18) 0.20(2) 0.051(8) 0.001(8) 0.020(7) -0.122(18)
C93 0.131(9) 0.121(9) 0.110(8) -0.028(7) -0.010(6) -0.006(7)
C93A 0.093(10) 0.115(16) 0.035(7) -0.009(8) 0.017(6) -0.058(11)
C94 0.143(9) 0.138(8) 0.127(8) -0.038(7) -0.018(7) 0.030(7)
C94A 0.080(10) 0.052(9) 0.042(7) -0.011(6) 0.015(6) -0.033(7)
Li3 0.082(7) 0.042(7) 0.054(7) -0.001(5) -0.005(5) -0.006(6)
O1 0.047(2) 0.055(3) 0.055(2) -0.006(2) 0.0172(18) -0.014(2)
O2 0.052(2) 0.035(3) 0.085(3) -0.016(2) 0.017(2) -0.012(2)
O3 0.052(5) 0.045(5) 0.055(4) 0.003(3) 0.000(3) 0.006(4)
O4 0.053(2) 0.053(3) 0.037(2) 0.008(2) -0.0076(17) -0.002(2)
C63 0.052(4) 0.068(5) 0.083(5) -0.013(4) 0.027(3) -0.001(3)
C64 0.088(5) 0.086(6) 0.075(5) -0.006(4) 0.028(4) 0.009(4)
C65 0.107(6) 0.086(6) 0.081(6) -0.033(5) 0.021(4) -0.020(5)
C66 0.083(5) 0.081(6) 0.094(6) -0.023(5) 0.023(4) -0.049(4)
C67 0.080(5) 0.072(6) 0.159(7) -0.056(5) 0.062(5) -0.047(4)
C68 0.084(5) 0.062(5) 0.153(7) -0.031(5) 0.070(5) -0.026(4)
C69 0.048(4) 0.075(6) 0.136(7) -0.015(5) 0.028(4) -0.009(4)
C70 0.060(4) 0.038(4) 0.060(4) 0.000(3) 0.005(3) 0.002(3)
C71 0.054(5) 0.061(7) 0.054(5) 0.008(5) 0.002(4) 0.006(5)
C72 0.086(8) 0.053(11) 0.060(6) 0.000(6) -0.012(4) 0.020(8)
C73 0.061(7) 0.044(8) 0.062(8) -0.011(6) -0.021(6) 0.004(5)
C74 0.063(8) 0.059(9) 0.068(8) -0.008(7) -0.009(6) 0.014(8)
C75 0.092(5) 0.096(7) 0.040(4) 0.009(4) -0.026(3) 0.009(5)
C76 0.062(4) 0.085(6) 0.065(5) -0.031(4) -0.014(3) 0.011(4)
C77 0.034(3) 0.064(5) 0.085(5) -0.010(4) 0.008(3) 0.005(3)
C78 0.059(4) 0.050(4) 0.045(4) 0.004(3) 0.005(3) -0.004(3)
Li2 0.064(6) 0.039(6) 0.058(6) 0.006(5) 0.017(5) 0.017(5)
O9 0.189(9) 0.089(6) 0.124(7) -0.020(5) 0.037(6) -0.033(6)
O9A 0.092(17) 0.068(16) 0.17(3) -0.001(14) 0.038(14) -0.046(14)
C95 0.118(7) 0.069(8) 0.087(7) 0.017(5) 0.014(5) 0.010(5)
C95A 0.092(17) 0.068(16) 0.17(3) -0.001(14) 0.038(14) -0.046(14)
C96 0.134(7) 0.081(7) 0.099(7) -0.005(6) 0.027(6) 0.006(6)
C96A 0.092(17) 0.068(16) 0.17(3) -0.001(14) 0.038(14) -0.046(14)
C97 0.192(11) 0.237(19) 0.228(14) -0.105(12) 0.110(9) -0.094(10)
C97A 0.092(17) 0.068(16) 0.17(3) -0.001(14) 0.038(14) -0.046(14)
C98 0.149(8) 0.161(14) 0.220(14) -0.077(10) 0.067(8) -0.057(8)
C98A 0.092(17) 0.068(16) 0.17(3) -0.001(14) 0.038(14) -0.046(14)
C71A 0.037(11) 0.032(9) 0.038(8) 0.000(6) -0.004(7) -0.003(7)
O3A 0.038(10) 0.029(7) 0.035(7) 0.000(5) -0.008(6) 0.002(6)
C74A 0.024(9) 0.029(7) 0.039(8) -0.003(6) -0.010(6) -0.001(6)
C73A 0.058(13) 0.033(10) 0.035(10) -0.001(8) -0.018(8) -0.001(9)
C72A 0.077(14) 0.032(11) 0.047(10) 0.002(8) 0.001(9) -0.006(9)

loop_
_atom_type_symbol
_atom_type_description
_atom_type_scat_dispersion_real
_atom_type_scat_dispersion_imag
_atom_type_scat_source
C C 0.0033 0.0016 'International Tables Vol C Tables 4.2.6.8 and 6.1.1.4'
H H 0.0000 0.0000 'International Tables Vol C Tables 4.2.6.8 and 6.1.1.4'
Li Li -0.0003 0.0001 'International Tables Vol C Tables 4.2.6.8 and 6.1.1.4'
O O 0.0106 0.0060 'International Tables Vol C Tables 4.2.6.8 and 6.1.1.4'
P P 0.1023 0.0942 'International Tables Vol C Tables 4.2.6.8 and 6.1.1.4'
Y Y -2.7962 3.5667 'International Tables Vol C Tables 4.2.6.8 and 6.1.1.4'

loop_
_geom_angle_atom_site_label_1
_geom_angle_atom_site_label_2
_geom_angle_atom_site_label_3
_geom_angle
_geom_angle_site_symmetry_1
_geom_angle_site_symmetry_3
P3 Y1 P1 92.50(4) . .
C1 Y1 P1 114.59(11) . .
C1 Y1 P3 132.18(11) . .
C1 Y1 C5 29.53(12) . .
C2 Y1 P1 135.00(11) . .
C2 Y1 P3 103.45(11) . .
C2 Y1 C1 30.16(13) . .
C2 Y1 C4 49.72(14) . .
C2 Y1 C5 49.84(14) . .
C2 Y1 C7 127.68(15) . .
C2 Y1 C8 118.97(16) . .
C3 Y1 P1 114.40(10) . .
C3 Y1 P3 84.05(11) . .
C3 Y1 C1 49.51(14) . .
C3 Y1 C2 30.19(12) . .
C3 Y1 C4 30.37(12) . .
C3 Y1 C5 50.06(14) . .
C3 Y1 C7 157.59(14) . .
C3 Y1 C8 138.99(16) . .
C4 Y1 P1 86.89(10) . .
C4 Y1 P3 97.95(10) . .
C4 Y1 C1 48.94(13) . .
C4 Y1 C5 30.04(12) . .
C5 Y1 P1 87.24(10) . .
C5 Y1 P3 127.97(10) . .
C7 Y1 P1 85.56(11) . .
C7 Y1 P3 106.12(12) . .
C7 Y1 C1 114.20(15) . .
C7 Y1 C4 155.03(15) . .
C7 Y1 C5 125.67(15) . .
C8 Y1 P1 104.62(13) . .
C8 Y1 P3 82.10(12) . .
C8 Y1 C1 123.38(15) . .
C8 Y1 C4 168.49(16) . .
C8 Y1 C5 147.76(15) . .
C8 Y1 C7 30.10(13) . .
C9 Y1 P1 133.53(14) . .
C9 Y1 P3 89.34(13) . .
C9 Y1 C1 97.45(17) . .
C9 Y1 C2 89.07(17) . .
C9 Y1 C3 111.98(17) . .
C9 Y1 C4 138.75(17) . .
C9 Y1 C5 126.37(17) . .
C9 Y1 C7 49.73(16) . .
C9 Y1 C8 29.91(14) . .
C9 Y1 C10 30.23(15) . .
C9 Y1 C11 50.37(16) . .
C10 Y1 P1 129.53(12) . .
C10 Y1 P3 119.13(13) . .
C10 Y1 C1 73.70(16) . .
C10 Y1 C2 77.92(15) . .
C10 Y1 C3 107.56(15) . .
C10 Y1 C4 122.16(16) . .
C10 Y1 C5 99.61(16) . .
C10 Y1 C7 50.03(15) . .
C10 Y1 C8 49.75(17) . .
C10 Y1 C11 30.74(14) . .
C11 Y1 P1 98.83(12) . .
C11 Y1 P3 132.29(12) . .
C11 Y1 C1 83.73(16) . .
C11 Y1 C2 100.51(17) . .
C11 Y1 C3 130.15(17) . .
C11 Y1 C4 128.67(16) . .
C11 Y1 C5 98.91(16) . .
C11 Y1 C7 30.47(14) . .
C11 Y1 C8 50.19(16) . .
P1 Y2 P2 94.06(4) . .
C13 Y2 P1 84.57(10) . .
C13 Y2 P2 117.08(11) . .
C13 Y2 C16 48.65(15) . .
C13 Y2 C17 29.67(13) . .
C14 Y2 P1 96.64(10) . .
C14 Y2 P2 88.90(12) . .
C14 Y2 C13 29.97(13) . .
C14 Y2 C16 49.50(16) . .
C14 Y2 C17 49.65(16) . .
C14 Y2 C23 127.63(17) . .
C15 Y2 P1 127.03(12) . .
C15 Y2 P2 87.33(13) . .
C15 Y2 C13 49.44(15) . .
C15 Y2 C14 30.39(13) . .
C15 Y2 C16 30.08(15) . .
C15 Y2 C17 49.60(17) . .
C15 Y2 C23 98.16(17) . .
C16 Y2 P1 132.05(13) . .
C16 Y2 P2 114.45(15) . .
C16 Y2 C17 29.47(14) . .
C17 Y2 P1 104.11(12) . .
C17 Y2 P2 135.79(12) . .
C19 Y2 P1 110.90(15) . .
C19 Y2 P2 82.29(12) . .
C19 Y2 C13 155.08(17) . .
C19 Y2 C14 151.52(17) . .
C19 Y2 C15 121.69(18) . .
C19 Y2 C16 110.52(19) . .
C19 Y2 C17 125.41(17) . .
C19 Y2 C23 30.77(16) . .
C20 Y2 P1 84.06(12) . .
C20 Y2 P2 96.70(14) . .
C20 Y2 C13 144.98(17) . .
C20 Y2 C14 174.30(17) . .
C20 Y2 C15 148.42(17) . .
C20 Y2 C16 126.37(18) . .
C20 Y2 C17 124.68(17) . .
C20 Y2 C19 29.74(14) . .
C20 Y2 C23 50.28(16) . .
C21 Y2 P1 85.26(10) . .
C21 Y2 P2 126.60(13) . .
C21 Y2 C13 115.99(17) . .
C21 Y2 C14 144.33(17) . .
C21 Y2 C15 133.79(17) . .
C21 Y2 C16 104.32(18) . .
C21 Y2 C17 95.22(17) . .
C21 Y2 C19 49.48(16) . .
C21 Y2 C20 30.00(15) . .
C21 Y2 C22 30.45(12) . .
C21 Y2 C23 50.33(15) . .
C22 Y2 P1 113.75(10) . .
C22 Y2 P2 130.12(12) . .
C22 Y2 C13 106.51(16) . .
C22 Y2 C14 125.12(16) . .
C22 Y2 C15 104.71(17) . .
C22 Y2 C16 77.16(18) . .
C22 Y2 C17 78.23(17) . .
C22 Y2 C19 49.91(17) . .
C22 Y2 C20 49.92(16) . .
C22 Y2 C23 30.41(14) . .
C23 Y2 P1 133.03(12) . .
C23 Y2 P2 100.83(14) . .
C23 Y2 C13 124.90(18) . .
C23 Y2 C16 80.52(19) . .
C23 Y2 C17 95.52(19) . .
P3 Y3 P2 91.04(4) . .
C25 Y3 P2 83.42(11) . .
C25 Y3 P3 115.70(11) . .
C25 Y3 C28 48.99(15) . .
C25 Y3 C29 29.80(14) . .
C26 Y3 P2 97.22(11) . .
C26 Y3 P3 88.61(11) . .
C26 Y3 C25 30.29(13) . .
C26 Y3 C27 30.43(13) . .
C26 Y3 C28 49.59(16) . .
C26 Y3 C29 49.82(15) . .
C26 Y3 C31 149.45(17) . .
C26 Y3 C34 121.86(16) . .
C26 Y3 C35 125.00(16) . .
C27 Y3 P2 127.57(12) . .
C27 Y3 P3 90.29(11) . .
C27 Y3 C25 49.76(15) . .
C27 Y3 C28 30.00(14) . .
C27 Y3 C29 49.66(15) . .
C27 Y3 C31 119.91(17) . .
C27 Y3 C34 98.53(18) . .
C27 Y3 C35 94.82(17) . .
C28 Y3 P2 130.64(11) . .
C28 Y3 P3 118.38(12) . .
C28 Y3 C29 29.63(13) . .
C29 Y3 P2 102.12(11) . .
C29 Y3 P3 137.30(12) . .
C31 Y3 P2 112.28(13) . .
C31 Y3 P3 83.31(11) . .
C31 Y3 C25 155.91(15) . .
C31 Y3 C28 109.95(16) . .
C31 Y3 C29 126.14(16) . .
C31 Y3 C35 30.11(14) . .
C32 Y3 P2 86.50(12) . .
C32 Y3 P3 99.49(13) . .
C32 Y3 C25 143.45(17) . .
C32 Y3 C26 171.06(16) . .
C32 Y3 C27 144.57(17) . .
C32 Y3 C28 122.20(17) . .
C32 Y3 C29 121.49(18) . .
C32 Y3 C31 30.28(14) . .
C32 Y3 C34 49.66(16) . .
C32 Y3 C35 50.06(16) . .
C33 Y3 P2 90.63(14) . .
C33 Y3 P3 129.18(14) . .
C33 Y3 C25 114.94(17) . .
C33 Y3 C26 141.36(18) . .
C33 Y3 C27 126.67(19) . .
C33 Y3 C28 97.80(19) . .
C33 Y3 C29 91.54(19) . .
C33 Y3 C31 49.71(16) . .
C33 Y3 C32 30.03(14) . .
C33 Y3 C34 30.19(15) . .
C33 Y3 C35 50.06(16) . .
C34 Y3 P2 119.60(13) . .
C34 Y3 P3 129.67(12) . .
C34 Y3 C25 107.25(15) . .
C34 Y3 C28 72.58(17) . .
C34 Y3 C29 77.86(17) . .
C34 Y3 C31 49.49(15) . .
C34 Y3 C35 30.20(13) . .
C35 Y3 P2 136.25(12) . .
C35 Y3 P3 100.02(11) . .
C35 Y3 C25 126.71(16) . .
C35 Y3 C28 79.97(17) . .
C35 Y3 C29 97.84(16) . .
Y2 P1 Y1 132.81(4) . .
C37 P1 Y1 112.41(13) . .
C37 P1 Y2 113.18(13) . .
C37 P1 Li1 107.7(2) . .
Li1 P1 Y1 77.93(16) . .
Li1 P1 Y2 77.37(15) . .
Y3 P2 Y2 131.29(5) . .
C46 P2 Y2 112.65(14) . .
C46 P2 Y3 116.00(14) . .
C46 P2 Li1 121.0(2) . .
Li1 P2 Y2 77.57(18) . .
Li1 P2 Y3 79.97(17) . .
Y3 P3 Y1 135.26(5) . .
C55 P3 Y1 109.78(14) . .
C55 P3 Y3 114.71(14) . .
C55 P3 Li1 122.5(2) . .
Li1 P3 Y1 79.35(18) . .
Li1 P3 Y3 80.95(16) . .
H0AA C0AA H0AB 109.5 . .
H0AA C0AA H0AC 109.5 . .
H0AB C0AA H0AC 109.5 . .
C60 C0AA H0AA 109.5 . .
C60 C0AA H0AB 109.5 . .
C60 C0AA H0AC 109.5 . .
Y1 C1 H1 117.8 . .
C2 C1 Y1 72.5(3) . .
C2 C1 H1 125.4 . .
C5 C1 Y1 76.2(3) . .
C5 C1 H1 125.4 . .
C5 C1 C2 109.3(4) . .
Y1 C2 H2 114.2 . .
C1 C2 Y1 77.3(3) . .
C1 C2 H2 126.1 . .
C3 C2 Y1 74.7(3) . .
C3 C2 C1 107.9(4) . .
C3 C2 H2 126.1 . .
Y1 C3 H3 114.9 . .
C2 C3 Y1 75.1(3) . .
C2 C3 H3 126.1 . .
C2 C3 C4 107.7(4) . .
C4 C3 Y1 76.1(3) . .
C4 C3 H3 126.1 . .
Y1 C4 H4 115.8 . .
C3 C4 Y1 73.5(2) . .
C3 C4 H4 125.5 . .
C3 C4 C5 108.9(4) . .
C5 C4 Y1 77.2(3) . .
C5 C4 H4 125.5 . .
C1 C5 Y1 74.3(3) . .
C1 C5 C4 106.2(4) . .
C1 C5 C6 125.7(4) . .
C4 C5 Y1 72.8(3) . .
C4 C5 C6 127.9(4) . .
C6 C5 Y1 122.2(3) . .
C5 C6 H6A 109.5 . .
C5 C6 H6B 109.5 . .
C5 C6 H6C 109.5 . .
H6A C6 H6B 109.5 . .
H6A C6 H6C 109.5 . .
H6B C6 H6C 109.5 . .
Y1 C7 H7 117.2 . .
C8 C7 Y1 74.9(3) . .
C8 C7 H7 125.9 . .
C8 C7 C11 108.2(5) . .
C11 C7 Y1 74.0(3) . .
C11 C7 H7 125.9 . .
Y1 C8 H8 117.2 . .
C7 C8 Y1 75.0(3) . .
C7 C8 H8 125.9 . .
C9 C8 Y1 73.9(3) . .
C9 C8 C7 108.2(5) . .
C9 C8 H8 125.9 . .
Y1 C9 H9 115.4 . .
C8 C9 Y1 76.1(3) . .
C8 C9 H9 125.6 . .
C8 C9 C10 108.8(5) . .
C10 C9 Y1 75.0(3) . .
C10 C9 H9 125.6 . .
Y1 C10 H10 116.4 . .
C9 C10 Y1 74.8(3) . .
C9 C10 H10 125.9 . .
C9 C10 C11 108.1(5) . .
C11 C10 Y1 74.9(2) . .
C11 C10 H10 125.9 . .
C7 C11 Y1 75.5(2) . .
C7 C11 C10 106.6(5) . .
C7 C11 C12 124.4(5) . .
C10 C11 Y1 74.3(3) . .
C10 C11 C12 129.0(6) . .
C12 C11 Y1 116.3(3) . .
C11 C12 H12A 109.5 . .
C11 C12 H12B 109.5 . .
C11 C12 H12C 109.5 . .
H12A C12 H12B 109.5 . .
H12A C12 H12C 109.5 . .
H12B C12 H12C 109.5 . .
Y2 C13 H13 116.3 . .
C14 C13 Y2 73.3(3) . .
C14 C13 H13 125.3 . .
C14 C13 C17 109.5(4) . .
C17 C13 Y2 77.0(3) . .
C17 C13 H13 125.3 . .
Y2 C14 H14 114.6 . .
C13 C14 Y2 76.7(3) . .
C13 C14 H14 126.3 . .
C13 C14 C15 107.4(5) . .
C15 C14 Y2 74.8(3) . .
C15 C14 H14 126.3 . .
Y2 C15 H15 114.3 . .
C14 C15 Y2 74.8(3) . .
C14 C15 H15 126.2 . .
C14 C15 C16 107.5(5) . .
C16 C15 Y2 77.0(3) . .
C16 C15 H15 126.2 . .
Y2 C16 H16 116.9 . .
C15 C16 Y2 72.9(3) . .
C15 C16 H16 125.4 . .
C17 C16 Y2 76.8(3) . .
C17 C16 C15 109.2(5) . .
C17 C16 H16 125.4 . .
C13 C17 Y2 73.3(3) . .
C13 C17 C18 125.0(5) . .
C16 C17 Y2 73.8(3) . .
C16 C17 C13 106.3(5) . .
C16 C17 C18 128.4(5) . .
C18 C17 Y2 122.8(4) . .
C17 C18 H18A 109.5 . .
C17 C18 H18B 109.5 . .
C17 C18 H18C 109.5 . .
H18A C18 H18B 109.5 . .
H18A C18 H18C 109.5 . .
H18B C18 H18C 109.5 . .
Y2 C19 H19 117.1 . .
C20 C19 Y2 74.4(3) . .
C20 C19 H19 125.6 . .
C20 C19 C23 108.8(5) . .
C23 C19 Y2 74.9(3) . .
C23 C19 H19 125.6 . .
Y2 C20 H20 116.1 . .
C19 C20 Y2 75.9(3) . .
C19 C20 H20 125.7 . .
C19 C20 C21 108.6(5) . .
C21 C20 Y2 74.3(3) . .
C21 C20 H20 125.7 . .
Y2 C21 H21 115.4 . .
C20 C21 Y2 75.7(3) . .
C20 C21 H21 125.8 . .
C20 C21 C22 108.5(5) . .
C22 C21 Y2 75.2(3) . .
C22 C21 H21 125.8 . .
Y2 C22 H22 116.0 . .
C21 C22 Y2 74.3(3) . .
C21 C22 H22 125.7 . .
C21 C22 C23 108.5(5) . .
C23 C22 Y2 76.1(3) . .
C23 C22 H22 125.7 . .
C19 C23 Y2 74.3(3) . .
C19 C23 C24 127.8(6) . .
C22 C23 Y2 73.5(3) . .
C22 C23 C19 105.6(4) . .
C22 C23 C24 126.5(6) . .
C24 C23 Y2 120.5(4) . .
C23 C24 H24A 109.5 . .
C23 C24 H24B 109.5 . .
C23 C24 H24C 109.5 . .
H24A C24 H24B 109.5 . .
H24A C24 H24C 109.5 . .
H24B C24 H24C 109.5 . .
Y3 C25 H25 116.9 . .
C26 C25 Y3 72.9(3) . .
C26 C25 H25 125.8 . .
C29 C25 Y3 76.3(3) . .
C29 C25 H25 125.8 . .
C29 C25 C26 108.4(4) . .
Y3 C26 H26 114.4 . .
C25 C26 Y3 76.8(3) . .
C25 C26 H26 126.2 . .
C27 C26 Y3 75.0(3) . .
C27 C26 C25 107.7(5) . .
C27 C26 H26 126.2 . .
Y3 C27 H27 114.1 . .
C26 C27 Y3 74.6(3) . .
C26 C27 H27 126.0 . .
C26 C27 C28 108.0(4) . .
C28 C27 Y3 77.6(3) . .
C28 C27 H27 126.0 . .
Y3 C28 H28 118.3 . .
C27 C28 Y3 72.4(3) . .
C27 C28 H28 125.7 . .
C27 C28 C29 108.5(5) . .
C29 C28 Y3 75.5(3) . .
C29 C28 H28 125.7 . .
C25 C29 Y3 73.9(3) . .
C25 C29 C30 126.1(5) . .
C28 C29 Y3 74.9(3) . .
C28 C29 C25 107.3(4) . .
C28 C29 C30 126.5(5) . .
C30 C29 Y3 120.0(4) . .
C29 C30 H30A 109.5 . .
C29 C30 H30B 109.5 . .
C29 C30 H30C 109.5 . .
H30A C30 H30B 109.5 . .
H30A C30 H30C 109.5 . .
H30B C30 H30C 109.5 . .
Y3 C31 H31 117.2 . .
C32 C31 Y3 73.8(3) . .
C32 C31 H31 125.9 . .
C32 C31 C35 108.3(5) . .
C35 C31 Y3 75.1(3) . .
C35 C31 H31 125.9 . .
Y3 C32 H32 115.9 . .
C31 C32 Y3 75.9(3) . .
C31 C32 H32 126.1 . .
C33 C32 Y3 74.2(3) . .
C33 C32 C31 107.9(5) . .
C33 C32 H32 126.1 . .
Y3 C33 H33 114.5 . .
C32 C33 Y3 75.7(3) . .
C32 C33 H33 125.7 . .
C32 C33 C34 108.6(5) . .
C34 C33 Y3 76.2(3) . .
C34 C33 H33 125.7 . .
Y3 C34 H34 117.0 . .
C33 C34 Y3 73.6(3) . .
C33 C34 H34 125.8 . .
C33 C34 C35 108.4(5) . .
C35 C34 Y3 75.6(3) . .
C35 C34 H34 125.8 . .
C31 C35 Y3 74.7(3) . .
C31 C35 C34 106.8(5) . .
C31 C35 C36 125.5(5) . .
C34 C35 Y3 74.2(3) . .
C34 C35 C36 127.7(5) . .
C36 C35 Y3 117.7(4) . .
C35 C36 H36A 109.5 . .
C35 C36 H36B 109.5 . .
C35 C36 H36C 109.5 . .
H36A C36 H36B 109.5 . .
H36A C36 H36C 109.5 . .
H36B C36 H36C 109.5 . .
C38 C37 P1 123.7(3) . .
C42 C37 P1 120.0(4) . .
C42 C37 C38 116.3(4) . .
C37 C38 C43 120.8(4) . .
C39 C38 C37 120.8(5) . .
C39 C38 C43 118.3(5) . .
C38 C39 H39 118.5 . .
C38 C39 C40 123.0(5) . .
C40 C39 H39 118.5 . .
C39 C40 C44 122.5(5) . .
C41 C40 C39 116.5(4) . .
C41 C40 C44 121.0(5) . .
C40 C41 H41 118.7 . .
C40 C41 C42 122.6(5) . .
C42 C41 H41 118.7 . .
C37 C42 C45 121.2(4) . .
C41 C42 C37 120.7(5) . .
C41 C42 C45 118.0(5) . .
C38 C43 H43A 109.5 . .
C38 C43 H43B 109.5 . .
C38 C43 H43C 109.5 . .
H43A C43 H43B 109.5 . .
H43A C43 H43C 109.5 . .
H43B C43 H43C 109.5 . .
C40 C44 H44A 109.5 . .
C40 C44 H44B 109.5 . .
C40 C44 H44C 109.5 . .
H44A C44 H44B 109.5 . .
H44A C44 H44C 109.5 . .
H44B C44 H44C 109.5 . .
C42 C45 H45A 109.5 . .
C42 C45 H45B 109.5 . .
C42 C45 H45C 109.5 . .
H45A C45 H45B 109.5 . .
H45A C45 H45C 109.5 . .
H45B C45 H45C 109.5 . .
C47 C46 P2 119.2(4) . .
C51 C46 P2 124.1(3) . .
C51 C46 C47 116.5(4) . .
C46 C47 C52 120.6(4) . .
C48 C47 C46 120.0(4) . .
C48 C47 C52 119.4(4) . .
C47 C48 H48 118.5 . .
C49 C48 C47 123.0(4) . .
C49 C48 H48 118.5 . .
C48 C49 C50 117.6(5) . .
C48 C49 C53 121.2(4) . .
C50 C49 C53 121.2(5) . .
C49 C50 H50 119.1 . .
C49 C50 C51 121.9(5) . .
C51 C50 H50 119.1 . .
C46 C51 C54 121.8(4) . .
C50 C51 C46 120.9(4) . .
C50 C51 C54 117.2(4) . .
C47 C52 H52A 109.5 . .
C47 C52 H52B 109.5 . .
C47 C52 H52C 109.5 . .
H52A C52 H52B 109.5 . .
H52A C52 H52C 109.5 . .
H52B C52 H52C 109.5 . .
C49 C53 H53A 109.5 . .
C49 C53 H53B 109.5 . .
C49 C53 H53C 109.5 . .
H53A C53 H53B 109.5 . .
H53A C53 H53C 109.5 . .
H53B C53 H53C 109.5 . .
C51 C54 H54A 109.5 . .
C51 C54 H54B 109.5 . .
C51 C54 H54C 109.5 . .
H54A C54 H54B 109.5 . .
H54A C54 H54C 109.5 . .
H54B C54 H54C 109.5 . .
C56 C55 P3 118.0(4) . .
C60 C55 P3 124.2(3) . .
C60 C55 C56 117.7(4) . .
C55 C56 C61 121.8(4) . .
C57 C56 C55 120.3(5) . .
C57 C56 C61 117.9(4) . .
C56 C57 H57 119.1 . .
C58 C57 C56 121.7(5) . .
C58 C57 H57 119.1 . .
C57 C58 C62 121.2(5) . .
C59 C58 C57 117.9(5) . .
C59 C58 C62 120.9(5) . .
C58 C59 H59 118.8 . .
C58 C59 C60 122.3(5) . .
C60 C59 H59 118.8 . .
C55 C60 C0AA 122.4(4) . .
C59 C60 C0AA 117.6(5) . .
C59 C60 C55 120.0(5) . .
C56 C61 H61A 109.5 . .
C56 C61 H61B 109.5 . .
C56 C61 H61C 109.5 . .
H61A C61 H61B 109.5 . .
H61A C61 H61C 109.5 . .
H61B C61 H61C 109.5 . .
C58 C62 H62A 109.5 . .
C58 C62 H62B 109.5 . .
C58 C62 H62C 109.5 . .
H62A C62 H62B 109.5 . .
H62A C62 H62C 109.5 . .
H62B C62 H62C 109.5 . .
Y1 Li1 Y3 99.06(19) . .
Y2 Li1 Y1 99.8(2) . .
Y2 Li1 Y3 98.58(17) . .
P1 Li1 Y1 54.48(15) . .
P1 Li1 Y2 54.74(14) . .
P1 Li1 Y3 129.8(3) . .
P2 Li1 Y1 132.1(3) . .
P2 Li1 Y2 55.52(14) . .
P2 Li1 Y3 53.88(13) . .
P2 Li1 P1 109.3(3) . .
P3 Li1 Y1 54.68(15) . .
P3 Li1 Y2 129.7(3) . .
P3 Li1 Y3 53.61(13) . .
P3 Li1 P1 107.8(3) . .
P3 Li1 P2 106.7(3) . .
C79 O0AA C82 106.1(5) . .
C79 O0AA Li3 126.2(5) . .
C82 O0AA Li3 127.5(5) . .
C91 O5 Li3 133.9(9) . .
C94 O5 C91 107.4(12) . .
C94 O5 Li3 117.8(12) . .
C91A O5A C94A 103.5(13) . .
C91A O5A Li3 129.7(11) . .
C94A O5A Li3 125.8(10) . .
C83 O6 C86 105.1(9) . .
C83 O6 Li3 131.1(8) . .
C86 O6 Li3 120.5(8) . .
C83A O6A Li3 128.7(14) . .
C86A O6A C83A 111(2) . .
C86A O6A Li3 119.3(18) . .
C87 O7 C90 104(2) . .
C87 O7 Li3 127(2) . .
C90 O7 Li3 129.0(17) . .
C87A O7A Li3 117.1(15) . .
C90A O7A C87A 110.6(17) . .
C90A O7A Li3 126.5(14) . .
O0AA C79 H79A 110.6 . .
O0AA C79 H79B 110.6 . .
O0AA C79 C80 105.6(6) . .
H79A C79 H79B 108.8 . .
C80 C79 H79A 110.6 . .
C80 C79 H79B 110.6 . .
C79 C80 H80A 111.2 . .
C79 C80 H80B 111.2 . .
H80A C80 H80B 109.1 . .
C81 C80 C79 102.7(6) . .
C81 C80 H80A 111.2 . .
C81 C80 H80B 111.2 . .
C80 C81 H81A 111.0 . .
C80 C81 H81B 111.0 . .
C80 C81 C82 103.7(5) . .
H81A C81 H81B 109.0 . .
C82 C81 H81A 111.0 . .
C82 C81 H81B 111.0 . .
O0AA C82 C81 108.7(5) . .
O0AA C82 H82A 110.0 . .
O0AA C82 H82B 110.0 . .
C81 C82 H82A 110.0 . .
C81 C82 H82B 110.0 . .
H82A C82 H82B 108.3 . .
O6 C83 H83A 109.6 . .
O6 C83 H83B 109.6 . .
H83A C83 H83B 108.1 . .
C84 C83 O6 110.3(10) . .
C84 C83 H83A 109.6 . .
C84 C83 H83B 109.6 . .
O6A C83A H83C 111.4 . .
O6A C83A H83D 111.4 . .
O6A C83A C84A 101.6(16) . .
H83C C83A H83D 109.3 . .
C84A C83A H83C 111.4 . .
C84A C83A H83D 111.4 . .
C83 C84 H84A 111.6 . .
C83 C84 H84B 111.6 . .
C83 C84 C85 100.7(12) . .
H84A C84 H84B 109.4 . .
C85 C84 H84A 111.6 . .
C85 C84 H84B 111.6 . .
C83A C84A H84C 109.5 . .
C83A C84A H84D 109.5 . .
H84C C84A H84D 108.1 . .
C85A C84A C83A 110.6(18) . .
C85A C84A H84C 109.5 . .
C85A C84A H84D 109.5 . .
C84 C85 H85A 110.2 . .
C84 C85 H85B 110.2 . .
C84 C85 C86 107.5(11) . .
H85A C85 H85B 108.5 . .
C86 C85 H85A 110.2 . .
C86 C85 H85B 110.2 . .
C84A C85A H85C 112.8 . .
C84A C85A H85D 112.8 . .
C84A C85A C86A 94.4(19) . .
H85C C85A H85D 110.3 . .
C86A C85A H85C 112.8 . .
C86A C85A H85D 112.8 . .
O6 C86 C85 94.8(8) . .
O6 C86 H86A 112.8 . .
O6 C86 H86B 112.8 . .
C85 C86 H86A 112.8 . .
C85 C86 H86B 112.8 . .
H86A C86 H86B 110.2 . .
O6A C86A C85A 102(2) . .
O6A C86A H86C 111.3 . .
O6A C86A H86D 111.3 . .
C85A C86A H86C 111.3 . .
C85A C86A H86D 111.3 . .
H86C C86A H86D 109.2 . .
O7 C87 H87A 111.1 . .
O7 C87 H87B 111.1 . .
O7 C87 C88 104(3) . .
H87A C87 H87B 109.0 . .
C88 C87 H87A 111.1 . .
C88 C87 H87B 111.1 . .
O7A C87A H87C 109.5 . .
O7A C87A H87D 109.5 . .
O7A C87A C88A 111(2) . .
H87C C87A H87D 108.1 . .
C88A C87A H87C 109.5 . .
C88A C87A H87D 109.5 . .
C87 C88 H88A 110.4 . .
C87 C88 H88B 110.4 . .
H88A C88 H88B 108.6 . .
C89 C88 C87 106(2) . .
C89 C88 H88A 110.4 . .
C89 C88 H88B 110.4 . .
C87A C88A H88C 111.8 . .
C87A C88A H88D 111.8 . .
H88C C88A H88D 109.5 . .
C89A C88A C87A 100.0(17) . .
C89A C88A H88C 111.8 . .
C89A C88A H88D 111.8 . .
C88 C89 H89A 110.3 . .
C88 C89 H89B 110.3 . .
H89A C89 H89B 108.6 . .
C90 C89 C88 107(2) . .
C90 C89 H89A 110.3 . .
C90 C89 H89B 110.3 . .
C88A C89A H89C 112.0 . .
C88A C89A H89D 112.0 . .
C88A C89A C90A 98.8(18) . .
H89C C89A H89D 109.7 . .
C90A C89A H89C 112.0 . .
C90A C89A H89D 112.0 . .
O7 C90 H90A 109.2 . .
O7 C90 H90B 109.2 . .
C89 C90 O7 112(3) . .
C89 C90 H90A 109.2 . .
C89 C90 H90B 109.2 . .
H90A C90 H90B 107.9 . .
O7A C90A C89A 99.6(13) . .
O7A C90A H90C 111.9 . .
O7A C90A H90D 111.9 . .
C89A C90A H90C 111.9 . .
C89A C90A H90D 111.9 . .
H90C C90A H90D 109.6 . .
O5 C91 H91A 110.2 . .
O5 C91 H91B 110.2 . .
O5 C91 C92 107.5(9) . .
H91A C91 H91B 108.5 . .
C92 C91 H91A 110.2 . .
C92 C91 H91B 110.2 . .
O5A C91A H91C 109.0 . .
O5A C91A H91D 109.0 . .
H91C C91A H91D 107.8 . .
C92A C91A O5A 112.8(14) . .
C92A C91A H91C 109.0 . .
C92A C91A H91D 109.0 . .
C91 C92 H92A 109.9 . .
C91 C92 H92B 109.9 . .
H92A C92 H92B 108.3 . .
C93 C92 C91 109.0(11) . .
C93 C92 H92A 109.9 . .
C93 C92 H92B 109.9 . .
C91A C92A H92C 110.6 . .
C91A C92A H92D 110.6 . .
C91A C92A C93A 105.6(15) . .
H92C C92A H92D 108.8 . .
C93A C92A H92C 110.6 . .
C93A C92A H92D 110.6 . .
C92 C93 H93A 110.8 . .
C92 C93 H93B 110.8 . .
C92 C93 C94 104.7(14) . .
H93A C93 H93B 108.9 . .
C94 C93 H93A 110.8 . .
C94 C93 H93B 110.8 . .
C92A C93A H93C 111.2 . .
C92A C93A H93D 111.2 . .
H93C C93A H93D 109.1 . .
C94A C93A C92A 102.9(14) . .
C94A C93A H93C 111.2 . .
C94A C93A H93D 111.2 . .
O5 C94 C93 109.7(16) . .
O5 C94 H94A 109.7 . .
O5 C94 H94B 109.7 . .
C93 C94 H94A 109.7 . .
C93 C94 H94B 109.7 . .
H94A C94 H94B 108.2 . .
O5A C94A H94C 110.4 . .
O5A C94A H94D 110.4 . .
C93A C94A O5A 106.4(13) . .
C93A C94A H94C 110.4 . .
C93A C94A H94D 110.4 . .
H94C C94A H94D 108.6 . .
O0AA Li3 O5 119.4(6) . .
O0AA Li3 O6 104.0(5) . .
O0AA Li3 O7 108.1(9) . .
O5 Li3 O7 118.2(11) . .
O5A Li3 O0AA 107.2(6) . .
O6 Li3 O5 105.1(6) . .
O6 Li3 O7 99.0(11) . .
O6A Li3 O0AA 120.6(9) . .
O6A Li3 O5A 107.7(9) . .
O6A Li3 O7A 118.3(11) . .
O7A Li3 O0AA 105.5(8) . .
O7A Li3 O5A 93.8(9) . .
C63 O1 C66 108.1(4) . .
C63 O1 Li2 125.9(4) . .
C66 O1 Li2 124.3(4) . .
C67 O2 Li2 124.9(5) . .
C70 O2 C67 109.4(4) . .
C70 O2 Li2 122.8(4) . .
C71 O3 C74 105.1(10) . .
C71 O3 Li2 127.1(6) . .
C74 O3 Li2 126.2(10) . .
C75 O4 C78 109.2(4) . .
C75 O4 Li2 125.9(5) . .
C78 O4 Li2 124.6(4) . .
O1 C63 H63A 110.2 . .
O1 C63 H63B 110.2 . .
O1 C63 C64 107.5(4) . .
H63A C63 H63B 108.5 . .
C64 C63 H63A 110.2 . .
C64 C63 H63B 110.2 . .
C63 C64 H64A 110.6 . .
C63 C64 H64B 110.6 . .
H64A C64 H64B 108.7 . .
C65 C64 C63 105.8(5) . .
C65 C64 H64A 110.6 . .
C65 C64 H64B 110.6 . .
C64 C65 H65A 110.2 . .
C64 C65 H65B 110.2 . .
C64 C65 C66 107.8(5) . .
H65A C65 H65B 108.5 . .
C66 C65 H65A 110.2 . .
C66 C65 H65B 110.2 . .
O1 C66 C65 106.9(4) . .
O1 C66 H66A 110.3 . .
O1 C66 H66B 110.3 . .
C65 C66 H66A 110.3 . .
C65 C66 H66B 110.3 . .
H66A C66 H66B 108.6 . .
O2 C67 H67A 110.7 . .
O2 C67 H67B 110.7 . .
O2 C67 C68 105.2(5) . .
H67A C67 H67B 108.8 . .
C68 C67 H67A 110.7 . .
C68 C67 H67B 110.7 . .
C67 C68 H68A 110.8 . .
C67 C68 H68B 110.8 . .
H68A C68 H68B 108.9 . .
C69 C68 C67 104.6(5) . .
C69 C68 H68A 110.8 . .
C69 C68 H68B 110.8 . .
C68 C69 H69A 110.4 . .
C68 C69 H69B 110.4 . .
C68 C69 C70 106.6(5) . .
H69A C69 H69B 108.6 . .
C70 C69 H69A 110.4 . .
C70 C69 H69B 110.4 . .
O2 C70 C69 106.1(5) . .
O2 C70 H70A 110.5 . .
O2 C70 H70B 110.5 . .
C69 C70 H70A 110.5 . .
C69 C70 H70B 110.5 . .
H70A C70 H70B 108.7 . .
O3 C71 H71A 110.3 . .
O3 C71 H71B 110.3 . .
O3 C71 C72 106.9(9) . .
H71A C71 H71B 108.6 . .
C72 C71 H71A 110.3 . .
C72 C71 H71B 110.3 . .
C71 C72 H72A 110.8 . .
C71 C72 H72B 110.8 . .
C71 C72 C73 104.6(11) . .
H72A C72 H72B 108.9 . .
C73 C72 H72A 110.8 . .
C73 C72 H72B 110.8 . .
C72 C73 H73A 111.0 . .
C72 C73 H73B 111.0 . .
C72 C73 C74 103.9(14) . .
H73A C73 H73B 109.0 . .
C74 C73 H73A 111.0 . .
C74 C73 H73B 111.0 . .
O3 C74 C73 106.4(13) . .
O3 C74 H74A 110.4 . .
O3 C74 H74B 110.4 . .
C73 C74 H74A 110.4 . .
C73 C74 H74B 110.4 . .
H74A C74 H74B 108.6 . .
O4 C75 H75A 110.3 . .
O4 C75 H75B 110.3 . .
O4 C75 C76 107.2(5) . .
H75A C75 H75B 108.5 . .
C76 C75 H75A 110.3 . .
C76 C75 H75B 110.3 . .
C75 C76 H76A 111.2 . .
C75 C76 H76B 111.2 . .
C75 C76 C77 103.1(5) . .
H76A C76 H76B 109.1 . .
C77 C76 H76A 111.2 . .
C77 C76 H76B 111.2 . .
C76 C77 H77A 111.1 . .
C76 C77 H77B 111.1 . .
H77A C77 H77B 109.1 . .
C78 C77 C76 103.3(5) . .
C78 C77 H77A 111.1 . .
C78 C77 H77B 111.1 . .
O4 C78 C77 106.0(4) . .
O4 C78 H78A 110.5 . .
O4 C78 H78B 110.5 . .
C77 C78 H78A 110.5 . .
C77 C78 H78B 110.5 . .
H78A C78 H78B 108.7 . .
O1 Li2 O2 111.1(5) . .
O1 Li2 O4 110.7(4) . .
O1 Li2 O3A 115.0(7) . .
O2 Li2 O4 109.3(5) . .
O2 Li2 O3A 115.3(7) . .
O3 Li2 O1 110.3(5) . .
O3 Li2 O2 102.1(5) . .
O3 Li2 O4 112.9(6) . .
O4 Li2 O3A 94.1(6) . .
C98 O9 C95 101.0(9) . .
C95A O9A C98A 109.6(13) . .
O9 C95 H95A 110.9 . .
O9 C95 H95B 110.9 . .
O9 C95 C96 104.3(9) . .
H95A C95 H95B 108.9 . .
C96 C95 H95A 110.9 . .
C96 C95 H95B 110.9 . .
O9A C95A H95C 111.1 . .
O9A C95A H95D 111.1 . .
O9A C95A C96A 103.3(14) . .
H95C C95A H95D 109.1 . .
C96A C95A H95C 111.1 . .
C96A C95A H95D 111.1 . .
C95 C96 H96A 111.1 . .
C95 C96 H96B 111.1 . .
C95 C96 C97 103.3(11) . .
H96A C96 H96B 109.1 . .
C97 C96 H96A 111.1 . .
C97 C96 H96B 111.1 . .
C95A C96A H96C 111.1 . .
C95A C96A H96D 111.1 . .
H96C C96A H96D 109.1 . .
C97A C96A C95A 103.2(16) . .
C97A C96A H96C 111.1 . .
C97A C96A H96D 111.1 . .
C96 C97 H97A 111.0 . .
C96 C97 H97B 111.0 . .
H97A C97 H97B 109.0 . .
C98 C97 C96 103.7(11) . .
C98 C97 H97A 111.0 . .
C98 C97 H97B 111.0 . .
C96A C97A H97C 111.4 . .
C96A C97A H97D 111.4 . .
C96A C97A C98A 102.0(16) . .
H97C C97A H97D 109.2 . .
C98A C97A H97C 111.4 . .
C98A C97A H97D 111.4 . .
O9 C98 H98A 108.7 . .
O9 C98 H98B 108.7 . .
C97 C98 O9 114.3(13) . .
C97 C98 H98A 108.7 . .
C97 C98 H98B 108.7 . .
H98A C98 H98B 107.6 . .
O9A C98A C97A 103.3(15) . .
O9A C98A H98C 111.1 . .
O9A C98A H98D 111.1 . .
C97A C98A H98C 111.1 . .
C97A C98A H98D 111.1 . .
H98C C98A H98D 109.1 . .
H71C C71A H71D 109.4 . .
O3A C71A H71C 111.6 . .
O3A C71A H71D 111.6 . .
O3A C71A C72A 100.9(17) . .
C72A C71A H71C 111.6 . .
C72A C71A H71D 111.6 . .
C71A O3A Li2 122.6(13) . .
C71A O3A C74A 116(2) . .
C74A O3A Li2 113.4(17) . .
O3A C74A H74C 111.3 . .
O3A C74A H74D 111.3 . .
O3A C74A C73A 102(3) . .
H74C C74A H74D 109.2 . .
C73A C74A H74C 111.3 . .
C73A C74A H74D 111.3 . .
C74A C73A H73C 111.5 . .
C74A C73A H73D 111.5 . .
C74A C73A C72A 101(3) . .
H73C C73A H73D 109.3 . .
C72A C73A H73C 111.5 . .
C72A C73A H73D 111.5 . .
C71A C72A H72C 111.7 . .
C71A C72A H72D 111.7 . .
C73A C72A C71A 100(3) . .
C73A C72A H72C 111.7 . .
C73A C72A H72D 111.7 . .
H72C C72A H72D 109.4 . .

loop_
_geom_bond_atom_site_label_1
_geom_bond_atom_site_label_2
_geom_bond_distance
_geom_bond_site_symmetry_2
Y1 P1 2.8068(12) .
Y1 P3 2.7998(13) .
Y1 C1 2.732(5) .
Y1 C2 2.671(5) .
Y1 C3 2.666(4) .
Y1 C4 2.699(4) .
Y1 C5 2.756(5) .
Y1 C7 2.683(4) .
Y1 C8 2.681(5) .
Y1 C9 2.654(4) .
Y1 C10 2.656(4) .
Y1 C11 2.663(4) .
Y2 P1 2.8021(12) .
Y2 P2 2.8268(13) .
Y2 C13 2.713(5) .
Y2 C14 2.671(5) .
Y2 C15 2.670(5) .
Y2 C16 2.723(5) .
Y2 C17 2.760(5) .
Y2 C19 2.670(5) .
Y2 C20 2.650(5) .
Y2 C21 2.633(5) .
Y2 C22 2.645(4) .
Y2 C23 2.677(5) .
Y3 P2 2.8045(13) .
Y3 P3 2.7869(12) .
Y3 C25 2.714(5) .
Y3 C26 2.666(5) .
Y3 C27 2.671(5) .
Y3 C28 2.738(4) .
Y3 C29 2.745(4) .
Y3 C31 2.685(5) .
Y3 C32 2.659(5) .
Y3 C33 2.640(5) .
Y3 C34 2.673(5) .
Y3 C35 2.690(5) .
P1 C37 1.852(4) .
P1 Li1 2.546(8) .
P2 C46 1.841(5) .
P2 Li1 2.504(7) .
P3 C55 1.856(4) .
P3 Li1 2.467(7) .
C0AA H0AA 0.9600 .
C0AA H0AB 0.9600 .
C0AA H0AC 0.9600 .
C0AA C60 1.500(6) .
C1 H1 0.9300 .
C1 C2 1.407(6) .
C1 C5 1.399(6) .
C2 H2 0.9300 .
C2 C3 1.390(5) .
C3 H3 0.9300 .
C3 C4 1.406(6) .
C4 H4 0.9300 .
C4 C5 1.415(6) .
C5 C6 1.502(6) .
C6 H6A 0.9600 .
C6 H6B 0.9600 .
C6 H6C 0.9600 .
C7 H7 0.9300 .
C7 C8 1.393(6) .
C7 C11 1.405(7) .
C8 H8 0.9300 .
C8 C9 1.377(7) .
C9 H9 0.9300 .
C9 C10 1.384(7) .
C10 H10 0.9300 .
C10 C11 1.410(6) .
C11 C12 1.477(6) .
C12 H12A 0.9600 .
C12 H12B 0.9600 .
C12 H12C 0.9600 .
C13 H13 0.9300 .
C13 C14 1.393(6) .
C13 C17 1.402(6) .
C14 H14 0.9300 .
C14 C15 1.400(6) .
C15 H15 0.9300 .
C15 C16 1.400(7) .
C16 H16 0.9300 .
C16 C17 1.395(7) .
C17 C18 1.514(7) .
C18 H18A 0.9600 .
C18 H18B 0.9600 .
C18 H18C 0.9600 .
C19 H19 0.9300 .
C19 C20 1.365(6) .
C19 C23 1.419(7) .
C20 H20 0.9300 .
C20 C21 1.368(7) .
C21 H21 0.9300 .
C21 C22 1.386(6) .
C22 H22 0.9300 .
C22 C23 1.396(7) .
C23 C24 1.508(6) .
C24 H24A 0.9600 .
C24 H24B 0.9600 .
C24 H24C 0.9600 .
C25 H25 0.9300 .
C25 C26 1.406(6) .
C25 C29 1.404(6) .
C26 H26 0.9300 .
C26 C27 1.401(6) .
C27 H27 0.9300 .
C27 C28 1.402(6) .
C28 H28 0.9300 .
C28 C29 1.402(6) .
C29 C30 1.514(6) .
C30 H30A 0.9600 .
C30 H30B 0.9600 .
C30 H30C 0.9600 .
C31 H31 0.9300 .
C31 C32 1.396(6) .
C31 C35 1.397(6) .
C32 H32 0.9300 .
C32 C33 1.373(6) .
C33 H33 0.9300 .
C33 C34 1.384(7) .
C34 H34 0.9300 .
C34 C35 1.397(6) .
C35 C36 1.512(6) .
C36 H36A 0.9600 .
C36 H36B 0.9600 .
C36 H36C 0.9600 .
C37 C38 1.421(6) .
C37 C42 1.412(6) .
C38 C39 1.381(6) .
C38 C43 1.499(6) .
C39 H39 0.9300 .
C39 C40 1.386(7) .
C40 C41 1.383(7) .
C40 C44 1.509(6) .
C41 H41 0.9300 .
C41 C42 1.398(6) .
C42 C45 1.493(6) .
C43 H43A 0.9600 .
C43 H43B 0.9600 .
C43 H43C 0.9600 .
C44 H44A 0.9600 .
C44 H44B 0.9600 .
C44 H44C 0.9600 .
C45 H45A 0.9600 .
C45 H45B 0.9600 .
C45 H45C 0.9600 .
C46 C47 1.431(5) .
C46 C51 1.416(6) .
C47 C48 1.393(6) .
C47 C52 1.497(6) .
C48 H48 0.9300 .
C48 C49 1.374(6) .
C49 C50 1.386(6) .
C49 C53 1.516(6) .
C50 H50 0.9300 .
C50 C51 1.398(6) .
C51 C54 1.504(5) .
C52 H52A 0.9600 .
C52 H52B 0.9600 .
C52 H52C 0.9600 .
C53 H53A 0.9600 .
C53 H53B 0.9600 .
C53 H53C 0.9600 .
C54 H54A 0.9600 .
C54 H54B 0.9600 .
C54 H54C 0.9600 .
C55 C56 1.416(6) .
C55 C60 1.397(6) .
C56 C57 1.384(6) .
C56 C61 1.504(6) .
C57 H57 0.9300 .
C57 C58 1.384(7) .
C58 C59 1.370(6) .
C58 C62 1.528(6) .
C59 H59 0.9300 .
C59 C60 1.394(6) .
C61 H61A 0.9600 .
C61 H61B 0.9600 .
C61 H61C 0.9600 .
C62 H62A 0.9600 .
C62 H62B 0.9600 .
C62 H62C 0.9600 .
O0AA C79 1.395(7) .
O0AA C82 1.430(6) .
O0AA Li3 1.909(10) .
O5 C91 1.380(12) .
O5 C94 1.38(2) .
O5 Li3 1.929(13) .
O5A C91A 1.398(17) .
O5A C94A 1.482(19) .
O5A Li3 1.860(16) .
O6 C83 1.462(12) .
O6 C86 1.477(14) .
O6 Li3 1.928(14) .
O6A C83A 1.38(2) .
O6A C86A 1.36(3) .
O6A Li3 1.84(2) .
O7 C87 1.39(4) .
O7 C90 1.44(3) .
O7 Li3 1.98(2) .
O7A C87A 1.48(4) .
O7A C90A 1.42(2) .
O7A Li3 1.85(2) .
C79 H79A 0.9700 .
C79 H79B 0.9700 .
C79 C80 1.508(8) .
C80 H80A 0.9700 .
C80 H80B 0.9700 .
C80 C81 1.450(8) .
C81 H81A 0.9700 .
C81 H81B 0.9700 .
C81 C82 1.490(8) .
C82 H82A 0.9700 .
C82 H82B 0.9700 .
C83 H83A 0.9700 .
C83 H83B 0.9700 .
C83 C84 1.282(14) .
C83A H83C 0.9700 .
C83A H83D 0.9700 .
C83A C84A 1.54(3) .
C84 H84A 0.9700 .
C84 H84B 0.9700 .
C84 C85 1.323(15) .
C84A H84C 0.9700 .
C84A H84D 0.9700 .
C84A C85A 1.35(3) .
C85 H85A 0.9700 .
C85 H85B 0.9700 .
C85 C86 1.631(18) .
C85A H85C 0.9700 .
C85A H85D 0.9700 .
C85A C86A 1.65(4) .
C86 H86A 0.9700 .
C86 H86B 0.9700 .
C86A H86C 0.9700 .
C86A H86D 0.9700 .
C87 H87A 0.9700 .
C87 H87B 0.9700 .
C87 C88 1.46(3) .
C87A H87C 0.9700 .
C87A H87D 0.9700 .
C87A C88A 1.55(3) .
C88 H88A 0.9700 .
C88 H88B 0.9700 .
C88 C89 1.44(3) .
C88A H88C 0.9700 .
C88A H88D 0.9700 .
C88A C89A 1.52(2) .
C89 H89A 0.9700 .
C89 H89B 0.9700 .
C89 C90 1.21(5) .
C89A H89C 0.9700 .
C89A H89D 0.9700 .
C89A C90A 1.81(5) .
C90 H90A 0.9700 .
C90 H90B 0.9700 .
C90A H90C 0.9700 .
C90A H90D 0.9700 .
C91 H91A 0.9700 .
C91 H91B 0.9700 .
C91 C92 1.452(12) .
C91A H91C 0.9700 .
C91A H91D 0.9700 .
C91A C92A 1.33(2) .
C92 H92A 0.9700 .
C92 H92B 0.9700 .
C92 C93 1.376(19) .
C92A H92C 0.9700 .
C92A H92D 0.9700 .
C92A C93A 1.57(3) .
C93 H93A 0.9700 .
C93 H93B 0.9700 .
C93 C94 1.45(2) .
C93A H93C 0.9700 .
C93A H93D 0.9700 .
C93A C94A 1.40(2) .
C94 H94A 0.9700 .
C94 H94B 0.9700 .
C94A H94C 0.9700 .
C94A H94D 0.9700 .
O1 C63 1.418(5) .
O1 C66 1.430(6) .
O1 Li2 1.913(9) .
O2 C67 1.439(6) .
O2 C70 1.431(6) .
O2 Li2 1.921(9) .
O3 C71 1.440(10) .
O3 C74 1.50(2) .
O3 Li2 1.877(12) .
O4 C75 1.421(6) .
O4 C78 1.441(6) .
O4 Li2 1.931(10) .
C63 H63A 0.9700 .
C63 H63B 0.9700 .
C63 C64 1.475(7) .
C64 H64A 0.9700 .
C64 H64B 0.9700 .
C64 C65 1.448(7) .
C65 H65A 0.9700 .
C65 H65B 0.9700 .
C65 C66 1.473(7) .
C66 H66A 0.9700 .
C66 H66B 0.9700 .
C67 H67A 0.9700 .
C67 H67B 0.9700 .
C67 C68 1.497(7) .
C68 H68A 0.9700 .
C68 H68B 0.9700 .
C68 C69 1.439(8) .
C69 H69A 0.9700 .
C69 H69B 0.9700 .
C69 C70 1.493(6) .
C70 H70A 0.9700 .
C70 H70B 0.9700 .
C71 H71A 0.9700 .
C71 H71B 0.9700 .
C71 C72 1.450(18) .
C72 H72A 0.9700 .
C72 H72B 0.9700 .
C72 C73 1.480(18) .
C73 H73A 0.9700 .
C73 H73B 0.9700 .
C73 C74 1.51(2) .
C74 H74A 0.9700 .
C74 H74B 0.9700 .
C75 H75A 0.9700 .
C75 H75B 0.9700 .
C75 C76 1.494(8) .
C76 H76A 0.9700 .
C76 H76B 0.9700 .
C76 C77 1.498(7) .
C77 H77A 0.9700 .
C77 H77B 0.9700 .
C77 C78 1.496(6) .
C78 H78A 0.9700 .
C78 H78B 0.9700 .
Li2 O3A 2.037(19) .
O9 C95 1.441(12) .
O9 C98 1.421(13) .
O9A C95A 1.429(19) .
O9A C98A 1.44(2) .
C95 H95A 0.9700 .
C95 H95B 0.9700 .
C95 C96 1.527(11) .
C95A H95C 0.9700 .
C95A H95D 0.9700 .
C95A C96A 1.551(18) .
C96 H96A 0.9700 .
C96 H96B 0.9700 .
C96 C97 1.535(16) .
C96A H96C 0.9700 .
C96A H96D 0.9700 .
C96A C97A 1.39(2) .
C97 H97A 0.9700 .
C97 H97B 0.9700 .
C97 C98 1.319(17) .
C97A H97C 0.9700 .
C97A H97D 0.9700 .
C97A C98A 1.570(19) .
C98 H98A 0.9700 .
C98 H98B 0.9700 .
C98A H98C 0.9700 .
C98A H98D 0.9700 .
C71A H71C 0.9700 .
C71A H71D 0.9700 .
C71A O3A 1.42(2) .
C71A C72A 1.60(4) .
O3A C74A 1.43(5) .
C74A H74C 0.9700 .
C74A H74D 0.9700 .
C74A C73A 1.52(5) .
C73A H73C 0.9700 .
C73A H73D 0.9700 .
C73A C72A 1.56(4) .
C72A H72C 0.9700 .
C72A H72D 0.9700 .

loop_
_geom_torsion_atom_site_label_1
_geom_torsion_atom_site_label_2
_geom_torsion_atom_site_label_3
_geom_torsion_atom_site_label_4
_geom_torsion
_geom_torsion_site_symmetry_1
_geom_torsion_site_symmetry_2
_geom_torsion_site_symmetry_3
_geom_torsion_site_symmetry_4
Y1 P1 C37 C38 75.6(4) . . . .
Y1 P1 C37 C42 -102.2(3) . . . .
Y1 P3 C55 C56 75.9(3) . . . .
Y1 P3 C55 C60 -103.1(4) . . . .
Y1 C1 C2 C3 -69.1(3) . . . .
Y1 C1 C5 C4 66.3(3) . . . .
Y1 C1 C5 C6 -118.7(5) . . . .
Y1 C2 C3 C4 -69.8(3) . . . .
Y1 C3 C4 C5 -69.7(3) . . . .
Y1 C4 C5 C1 -67.3(3) . . . .
Y1 C4 C5 C6 117.8(5) . . . .
Y1 C7 C8 C9 -67.1(3) . . . .
Y1 C7 C11 C10 68.4(3) . . . .
Y1 C7 C11 C12 -112.1(4) . . . .
Y1 C8 C9 C10 -68.5(3) . . . .
Y1 C9 C10 C11 -68.1(3) . . . .
Y1 C10 C11 C7 -69.2(3) . . . .
Y1 C10 C11 C12 111.3(5) . . . .
Y2 P1 C37 C38 -91.9(4) . . . .
Y2 P1 C37 C42 90.3(3) . . . .
Y2 P2 C46 C47 -83.7(3) . . . .
Y2 P2 C46 C51 90.9(4) . . . .
Y2 C13 C14 C15 -69.1(3) . . . .
Y2 C13 C17 C16 66.9(4) . . . .
Y2 C13 C17 C18 -118.7(5) . . . .
Y2 C14 C15 C16 -70.8(4) . . . .
Y2 C15 C16 C17 -68.8(4) . . . .
Y2 C16 C17 C13 -66.6(3) . . . .
Y2 C16 C17 C18 119.3(6) . . . .
Y2 C19 C20 C21 -67.7(4) . . . .
Y2 C19 C23 C22 67.4(3) . . . .
Y2 C19 C23 C24 -116.8(5) . . . .
Y2 C20 C21 C22 -68.8(3) . . . .
Y2 C21 C22 C23 -69.0(4) . . . .
Y2 C22 C23 C19 -68.0(3) . . . .
Y2 C22 C23 C24 116.1(5) . . . .
Y3 P2 C46 C47 93.7(3) . . . .
Y3 P2 C46 C51 -91.7(4) . . . .
Y3 P3 C55 C56 -99.3(3) . . . .
Y3 P3 C55 C60 81.8(4) . . . .
Y3 C25 C26 C27 -69.3(3) . . . .
Y3 C25 C29 C28 68.0(3) . . . .
Y3 C25 C29 C30 -115.7(5) . . . .
Y3 C26 C27 C28 -71.1(3) . . . .
Y3 C27 C28 C29 -67.4(3) . . . .
Y3 C28 C29 C25 -67.3(3) . . . .
Y3 C28 C29 C30 116.4(5) . . . .
Y3 C31 C32 C33 -68.0(4) . . . .
Y3 C31 C35 C34 67.9(4) . . . .
Y3 C31 C35 C36 -113.4(5) . . . .
Y3 C32 C33 C34 -69.8(4) . . . .
Y3 C33 C34 C35 -68.2(4) . . . .
Y3 C34 C35 C31 -68.2(4) . . . .
Y3 C34 C35 C36 113.1(6) . . . .
P1 C37 C38 C39 -175.6(3) . . . .
P1 C37 C38 C43 1.8(6) . . . .
P1 C37 C42 C41 176.2(3) . . . .
P1 C37 C42 C45 -1.5(6) . . . .
P2 C46 C47 C48 172.5(3) . . . .
P2 C46 C47 C52 -5.8(6) . . . .
P2 C46 C51 C50 -173.0(3) . . . .
P2 C46 C51 C54 2.5(6) . . . .
P3 C55 C56 C57 -177.3(4) . . . .
P3 C55 C56 C61 4.5(6) . . . .
P3 C55 C60 C0AA -0.7(7) . . . .
P3 C55 C60 C59 178.1(3) . . . .
C1 C2 C3 Y1 70.9(3) . . . .
C1 C2 C3 C4 1.1(5) . . . .
C2 C1 C5 Y1 -65.6(3) . . . .
C2 C1 C5 C4 0.7(5) . . . .
C2 C1 C5 C6 175.8(4) . . . .
C2 C3 C4 Y1 69.1(3) . . . .
C2 C3 C4 C5 -0.7(5) . . . .
C3 C4 C5 Y1 67.3(3) . . . .
C3 C4 C5 C1 0.0(5) . . . .
C3 C4 C5 C6 -174.9(5) . . . .
C5 C1 C2 Y1 68.0(3) . . . .
C5 C1 C2 C3 -1.2(6) . . . .
C7 C8 C9 Y1 67.8(3) . . . .
C7 C8 C9 C10 -0.7(5) . . . .
C8 C7 C11 Y1 -67.7(3) . . . .
C8 C7 C11 C10 0.7(5) . . . .
C8 C7 C11 C12 -179.8(4) . . . .
C8 C9 C10 Y1 69.3(3) . . . .
C8 C9 C10 C11 1.2(5) . . . .
C9 C10 C11 Y1 68.0(3) . . . .
C9 C10 C11 C7 -1.2(5) . . . .
C9 C10 C11 C12 179.4(4) . . . .
C11 C7 C8 Y1 67.1(3) . . . .
C11 C7 C8 C9 0.0(5) . . . .
C13 C14 C15 Y2 70.4(3) . . . .
C13 C14 C15 C16 -0.4(6) . . . .
C14 C13 C17 Y2 -66.8(4) . . . .
C14 C13 C17 C16 0.1(6) . . . .
C14 C13 C17 C18 174.4(5) . . . .
C14 C15 C16 Y2 69.2(3) . . . .
C14 C15 C16 C17 0.4(6) . . . .
C15 C16 C17 Y2 66.3(4) . . . .
C15 C16 C17 C13 -0.3(6) . . . .
C15 C16 C17 C18 -174.4(5) . . . .
C17 C13 C14 Y2 69.3(4) . . . .
C17 C13 C14 C15 0.2(6) . . . .
C19 C20 C21 Y2 68.8(4) . . . .
C19 C20 C21 C22 0.1(6) . . . .
C20 C19 C23 Y2 -67.3(4) . . . .
C20 C19 C23 C22 0.2(6) . . . .
C20 C19 C23 C24 176.0(5) . . . .
C20 C21 C22 Y2 69.1(4) . . . .
C20 C21 C22 C23 0.0(6) . . . .
C21 C22 C23 Y2 67.8(3) . . . .
C21 C22 C23 C19 -0.1(6) . . . .
C21 C22 C23 C24 -176.0(5) . . . .
C23 C19 C20 Y2 67.6(4) . . . .
C23 C19 C20 C21 -0.1(6) . . . .
C25 C26 C27 Y3 70.5(3) . . . .
C25 C26 C27 C28 -0.6(5) . . . .
C26 C25 C29 Y3 -66.5(3) . . . .
C26 C25 C29 C28 1.6(6) . . . .
C26 C25 C29 C30 177.8(5) . . . .
C26 C27 C28 Y3 69.0(3) . . . .
C26 C27 C28 C29 1.6(6) . . . .
C27 C28 C29 Y3 65.4(3) . . . .
C27 C28 C29 C25 -2.0(6) . . . .
C27 C28 C29 C30 -178.2(5) . . . .
C29 C25 C26 Y3 68.7(4) . . . .
C29 C25 C26 C27 -0.6(6) . . . .
C31 C32 C33 Y3 69.1(4) . . . .
C31 C32 C33 C34 -0.7(6) . . . .
C32 C31 C35 Y3 -67.0(4) . . . .
C32 C31 C35 C34 0.9(6) . . . .
C32 C31 C35 C36 179.7(5) . . . .
C32 C33 C34 Y3 69.5(4) . . . .
C32 C33 C34 C35 1.3(6) . . . .
C33 C34 C35 Y3 66.9(4) . . . .
C33 C34 C35 C31 -1.3(6) . . . .
C33 C34 C35 C36 179.9(5) . . . .
C35 C31 C32 Y3 67.8(4) . . . .
C35 C31 C32 C33 -0.1(6) . . . .
C37 C38 C39 C40 -1.4(7) . . . .
C38 C37 C42 C41 -1.8(6) . . . .
C38 C37 C42 C45 -179.4(4) . . . .
C38 C39 C40 C41 -0.1(7) . . . .
C38 C39 C40 C44 179.3(4) . . . .
C39 C40 C41 C42 0.6(7) . . . .
C40 C41 C42 C37 0.4(7) . . . .
C40 C41 C42 C45 178.1(4) . . . .
C42 C37 C38 C39 2.3(6) . . . .
C42 C37 C38 C43 179.7(4) . . . .
C43 C38 C39 C40 -178.9(4) . . . .
C44 C40 C41 C42 -178.8(4) . . . .
C46 C47 C48 C49 1.9(7) . . . .
C47 C46 C51 C50 1.7(6) . . . .
C47 C46 C51 C54 177.2(4) . . . .
C47 C48 C49 C50 -0.5(7) . . . .
C47 C48 C49 C53 179.7(4) . . . .
C48 C49 C50 C51 -0.3(7) . . . .
C49 C50 C51 C46 -0.3(7) . . . .
C49 C50 C51 C54 -176.0(4) . . . .
C51 C46 C47 C48 -2.5(6) . . . .
C51 C46 C47 C52 179.2(4) . . . .
C52 C47 C48 C49 -179.8(4) . . . .
C53 C49 C50 C51 179.5(4) . . . .
C55 C56 C57 C58 -1.2(7) . . . .
C56 C55 C60 C0AA -179.7(4) . . . .
C56 C55 C60 C59 -0.9(7) . . . .
C56 C57 C58 C59 -0.4(8) . . . .
C56 C57 C58 C62 179.7(5) . . . .
C57 C58 C59 C60 1.2(8) . . . .
C58 C59 C60 C0AA 178.3(5) . . . .
C58 C59 C60 C55 -0.6(8) . . . .
C60 C55 C56 C57 1.8(7) . . . .
C60 C55 C56 C61 -176.5(4) . . . .
C61 C56 C57 C58 177.1(5) . . . .
C62 C58 C59 C60 -178.8(5) . . . .
Li1 P1 C37 C38 -8.4(4) . . . .
Li1 P1 C37 C42 173.8(3) . . . .
Li1 P2 C46 C47 -172.4(3) . . . .
Li1 P2 C46 C51 2.1(5) . . . .
Li1 P3 C55 C56 165.7(3) . . . .
Li1 P3 C55 C60 -13.3(5) . . . .
O0AA C79 C80 C81 -37.4(8) . . . .
O5 C91 C92 C93 -1.7(16) . . . .
O5A C91A C92A C93A 7(3) . . . .
O6 C83 C84 C85 46.3(15) . . . .
O6A C83A C84A C85A -22(3) . . . .
O7 C87 C88 C89 -7(4) . . . .
O7A C87A C88A C89A -33(3) . . . .
C79 O0AA C82 C81 -10.8(7) . . . .
C79 C80 C81 C82 29.3(8) . . . .
C80 C81 C82 O0AA -12.8(8) . . . .
C82 O0AA C79 C80 29.5(7) . . . .
C83 O6 C86 C85 -0.3(10) . . . .
C83 C84 C85 C86 -45.2(14) . . . .
C83A O6A C86A C85A 33(3) . . . .
C83A O6A Li3 O0AA 95(2) . . . .
C83A O6A Li3 O5 -25(2) . . . .
C83A O6A Li3 O5A -29(2) . . . .
C83A O6A Li3 O6 143(4) . . . .
C83A O6A Li3 O7 -142(2) . . . .
C83A O6A Li3 O7A -133(2) . . . .
C83A C84A C85A C86A 38(3) . . . .
C84 C85 C86 O6 27.2(13) . . . .
C84A C85A C86A O6A -43(3) . . . .
C86 O6 C83 C84 -28.0(15) . . . .
C86A O6A C83A C84A -11(3) . . . .
C86A O6A Li3 O0AA -75(3) . . . .
C86A O6A Li3 O5 166(3) . . . .
C86A O6A Li3 O5A 162(3) . . . .
C86A O6A Li3 O6 -26(2) . . . .
C86A O6A Li3 O7 49(3) . . . .
C86A O6A Li3 O7A 58(3) . . . .
C87 O7 C90 C89 -29(4) . . . .
C87 C88 C89 C90 -11(5) . . . .
C87A O7A C90A C89A 22(2) . . . .
C87A O7A Li3 O0AA 42(2) . . . .
C87A O7A Li3 O5 172(2) . . . .
C87A O7A Li3 O5A 151(2) . . . .
C87A O7A Li3 O6 -71(3) . . . .
C87A O7A Li3 O6A -96(3) . . . .
C87A O7A Li3 O7 -60(5) . . . .
C87A C88A C89A C90A 41(2) . . . .
C88 C89 C90 O7 24(5) . . . .
C88A C89A C90A O7A -41.0(18) . . . .
C90 O7 C87 C88 19(4) . . . .
C90A O7A C87A C88A 4(3) . . . .
C90A O7A Li3 O0AA -167.2(14) . . . .
C90A O7A Li3 O5 -37.5(18) . . . .
C90A O7A Li3 O5A -58.2(17) . . . .
C90A O7A Li3 O6 79.6(17) . . . .
C90A O7A Li3 O6A 54.2(19) . . . .
C90A O7A Li3 O7 91(6) . . . .
C91 O5 C94 C93 -14(2) . . . .
C91 C92 C93 C94 -6(2) . . . .
C91A O5A C94A C93A 30.4(19) . . . .
C91A O5A Li3 O0AA 155.7(14) . . . .
C91A O5A Li3 O5 -81.4(19) . . . .
C91A O5A Li3 O6 -77.5(17) . . . .
C91A O5A Li3 O6A -73.1(17) . . . .
C91A O5A Li3 O7 40.3(19) . . . .
C91A O5A Li3 O7A 48.2(17) . . . .
C91A C92A C93A C94A 12(3) . . . .
C92 C93 C94 O5 12(2) . . . .
C92A C93A C94A O5A -26(2) . . . .
C94 O5 C91 C92 9.5(15) . . . .
C94A O5A C91A C92A -23(2) . . . .
C94A O5A Li3 O0AA -37.9(15) . . . .
C94A O5A Li3 O5 85.0(17) . . . .
C94A O5A Li3 O6 88.9(15) . . . .
C94A O5A Li3 O6A 93.2(16) . . . .
C94A O5A Li3 O7 -153.3(15) . . . .
C94A O5A Li3 O7A -145.5(15) . . . .
Li3 O0AA C79 C80 -155.2(5) . . . .
Li3 O0AA C82 C81 173.9(5) . . . .
Li3 O5 C91 C92 177.6(10) . . . .
Li3 O5 C94 C93 175.9(13) . . . .
Li3 O5A C91A C92A 146(2) . . . .
Li3 O5A C94A C93A -138.8(14) . . . .
Li3 O6 C83 C84 130.6(12) . . . .
Li3 O6 C86 C85 -161.8(8) . . . .
Li3 O6A C83A C84A 179.4(18) . . . .
Li3 O6A C86A C85A -156.0(16) . . . .
Li3 O7 C87 C88 -162(3) . . . .
Li3 O7 C90 C89 153(5) . . . .
Li3 O7A C87A C88A 159(2) . . . .
Li3 O7A C90A C89A -130.1(18) . . . .
O1 C63 C64 C65 17.3(7) . . . .
O2 C67 C68 C69 -28.1(8) . . . .
O3 C71 C72 C73 37.5(16) . . . .
O4 C75 C76 C77 26.6(6) . . . .
C63 O1 C66 C65 15.9(7) . . . .
C63 C64 C65 C66 -7.4(8) . . . .
C64 C65 C66 O1 -4.9(8) . . . .
C66 O1 C63 C64 -20.8(7) . . . .
C67 O2 C70 C69 -2.3(6) . . . .
C67 C68 C69 C70 26.8(8) . . . .
C68 C69 C70 O2 -15.8(7) . . . .
C70 O2 C67 C68 18.7(7) . . . .
C71 O3 C74 C73 7.8(16) . . . .
C71 O3 Li2 O1 149.2(7) . . . .
C71 O3 Li2 O2 30.9(9) . . . .
C71 O3 Li2 O4 -86.4(8) . . . .
C71 O3 Li2 O3A -103(2) . . . .
C71 C72 C73 C74 -31.0(19) . . . .
C72 C73 C74 O3 14(2) . . . .
C74 O3 C71 C72 -27.9(13) . . . .
C74 O3 Li2 O1 -46.9(14) . . . .
C74 O3 Li2 O2 -165.2(12) . . . .
C74 O3 Li2 O4 77.5(13) . . . .
C74 O3 Li2 O3A 61(2) . . . .
C75 O4 C78 C77 -12.4(5) . . . .
C75 C76 C77 C78 -33.2(6) . . . .
C76 C77 C78 O4 28.6(5) . . . .
C78 O4 C75 C76 -9.1(6) . . . .
Li2 O1 C63 C64 173.8(5) . . . .
Li2 O1 C66 C65 -178.4(5) . . . .
Li2 O2 C67 C68 -142.5(6) . . . .
Li2 O2 C70 C69 159.4(5) . . . .
Li2 O3 C71 C72 138.8(10) . . . .
Li2 O3 C74 C73 -158.9(12) . . . .
Li2 O4 C75 C76 164.9(5) . . . .
Li2 O4 C78 C77 173.5(4) . . . .
Li2 O3A C74A C73A 170(2) . . . .
O9 C95 C96 C97 21.4(12) . . . .
O9A C95A C96A C97A -37(4) . . . .
C95 O9 C98 C97 37.6(18) . . . .
C95 C96 C97 C98 0.1(17) . . . .
C95A O9A C98A C97A 10(5) . . . .
C95A C96A C97A C98A 43(4) . . . .
C96 C97 C98 O9 -23(2) . . . .
C96A C97A C98A O9A -34(5) . . . .
C98 O9 C95 C96 -33.3(12) . . . .
C98A O9A C95A C96A 14(5) . . . .
C71A O3A C74A C73A 19(3) . . . .
O3A C71A C72A C73A -31(3) . . . .
O3A C74A C73A C72A -38(4) . . . .
C74A C73A C72A C71A 42(3) . . . .
C72A C71A O3A Li2 -140(2) . . . .
C72A C71A O3A C74A 8(3) . . . .
